data_7010946
loop_
_publ_author_name
'Hermans, Sophie'
'Khimyak, Tetyana'
'Johnson, Brian F. G.'

_publ_section_title
;
 High yield synthesis of Ru\^a&#x20AC;&#x201C;Pt mixed-metal cluster
 compounds
;
_journal_issue 22
_journal_name_full 'Journal of the Chemical Society, Dalton Transactions'
_journal_page_first 3295
_journal_paper_doi 10.1039/b105844b
_journal_year 2001
_chemical_formula_sum 'C34 H15 O15 P Pt Ru5'
_chemical_formula_weight 1394.87
_chemical_name_systematic
; 
? 
;
_space_group_IT_number 4
_symmetry_cell_setting monoclinic
_symmetry_space_group_name_Hall 'P 2yb'
_symmetry_space_group_name_H-M 'P 1 21 1'
_atom_sites_solution_hydrogens geom
_atom_sites_solution_primary direct
_atom_sites_solution_secondary difmap
_audit_creation_method SHELXL-97
_cell_angle_alpha 90.00
_cell_angle_beta 116.4891(18)
_cell_angle_gamma 90.00
_cell_formula_units_Z 2
_cell_length_a 9.2740(3)
_cell_length_b 23.5940(8)
_cell_length_c 9.8430(2)
_cell_measurement_reflns_used 13006
_cell_measurement_temperature 180(2)
_cell_measurement_theta_max 25.03
_cell_measurement_theta_min 2.91
_cell_volume 1927.65(10)
_computing_cell_refinement 'HKL Scalepack (Otwinowski & Minor 1997)'
_computing_data_collection
; 
? 
;
_computing_data_reduction
; 
? 
;
_computing_structure_refinement 'SHELXL-97 (Sheldrick, 1997)'
_computing_structure_solution 'SHELXS-97 (Sheldrick, 1990)'
_diffrn_ambient_temperature 180(2)
_diffrn_measured_fraction_theta_full 0.989
_diffrn_measured_fraction_theta_max 0.989
_diffrn_measurement_device_type 'Nonius KappaCCD'
_diffrn_measurement_method CCD
_diffrn_radiation_monochromator graphite
_diffrn_radiation_source 'fine-focus sealed tube'
_diffrn_radiation_type MoK\a
_diffrn_radiation_wavelength 0.71070
_diffrn_reflns_av_R_equivalents 0.0491
_diffrn_reflns_av_sigmaI/netI 0.0597
_diffrn_reflns_limit_h_max 9
_diffrn_reflns_limit_h_min -10
_diffrn_reflns_limit_k_max 27
_diffrn_reflns_limit_k_min -26
_diffrn_reflns_limit_l_max 11
_diffrn_reflns_limit_l_min -11
_diffrn_reflns_number 13788
_diffrn_reflns_theta_full 25.01
_diffrn_reflns_theta_max 25.01
_diffrn_reflns_theta_min 3.57
_exptl_absorpt_coefficient_mu 5.634
_exptl_absorpt_correction_T_max 0.893
_exptl_absorpt_correction_T_min 1.169
_exptl_absorpt_correction_type multi-scan
_exptl_crystal_colour red
_exptl_crystal_density_diffrn 2.403
_exptl_crystal_density_method 'not measured'
_exptl_crystal_description block
_exptl_crystal_F_000 1304
_exptl_crystal_size_max 0.18
_exptl_crystal_size_mid 0.14
_exptl_crystal_size_min 0.02
_refine_diff_density_max 1.430
_refine_diff_density_min -1.552
_refine_diff_density_rms 0.166
_refine_ls_abs_structure_details 'Flack H D (1983), Acta Cryst. A39, 876-881'
_refine_ls_abs_structure_Flack -0.007(4)
_refine_ls_extinction_method none
_refine_ls_goodness_of_fit_ref 1.029
_refine_ls_hydrogen_treatment mixed
_refine_ls_matrix_type full
_refine_ls_number_parameters 504
_refine_ls_number_reflns 6400
_refine_ls_number_restraints 1
_refine_ls_restrained_S_all 1.029
_refine_ls_R_factor_all 0.0365
_refine_ls_R_factor_gt 0.0333
_refine_ls_shift/su_max 0.001
_refine_ls_shift/su_mean 0.000
_refine_ls_structure_factor_coef Fsqd
_refine_ls_weighting_details 'calc w=1/[\s^2^(Fo^2^)+(0.0459P)^2^+0.0000P] where P=(Fo^2^+2Fc^2^)/3'
_refine_ls_weighting_scheme calc
_refine_ls_wR_factor_gt 0.0801
_refine_ls_wR_factor_ref 0.0819
_reflns_number_gt 6039
_reflns_number_total 6400
_reflns_threshold_expression >2sigma(I)
_cod_data_source_file b105844b.txt
_cod_data_source_block compound_5
_cod_depositor_comments
;
The following automatic conversions were performed:
'_exptl_absorpt_correction_type' value 'multiscan' changed to 'multi-scan'
according to '/home/saulius/struct/CIF-dictionaries/cif_core.dic'
dictionary named 'cif_core.dic' version 2.4.1 from 2010-06-29.

Automatic conversion script
Id: cif_fix_enum 1527 2010-12-29 10:47:43Z saulius 
;
_cod_original_sg_symbol_H-M P2(1)
_cod_database_code 7010946

loop_
_symmetry_equiv_pos_as_xyz
'x, y, z'
'-x, y+1/2, -z'

loop_
_atom_site_label
_atom_site_type_symbol
_atom_site_fract_x
_atom_site_fract_y
_atom_site_fract_z
_atom_site_U_iso_or_equiv
_atom_site_adp_type
_atom_site_occupancy
_atom_site_symmetry_multiplicity
_atom_site_calc_flag
_atom_site_refinement_flags
_atom_site_disorder_assembly
_atom_site_disorder_group
Ru1 Ru 0.94623(8) 0.17501(3) 0.70975(7) 0.02229(17) Uani 1 1 d . A .
Ru2 Ru 0.96668(8) 0.22063(3) 0.99074(7) 0.02367(17) Uani 1 1 d . A .
Ru3 Ru 0.63709(8) 0.26430(3) 0.81694(8) 0.02315(17) Uani 1 1 d . A .
Ru4 Ru 0.64735(8) 0.23316(3) 0.53668(7) 0.02263(17) Uani 1 1 d . A .
Ru5 Ru 0.90644(9) 0.29653(3) 0.75076(8) 0.02556(17) Uani 1 1 d . . .
Pt1 Pt 0.68889(4) 0.148980(13) 0.79093(3) 0.02100(10) Uani 1 1 d . . .
P1 P 0.6193(3) 0.05713(10) 0.7988(2) 0.0236(5) Uani 1 1 d . A .
O1 O 0.8109(8) 0.0686(3) 0.5215(8) 0.0461(19) Uani 1 1 d . A .
O2 O 1.1235(9) 0.2168(4) 0.5309(8) 0.057(2) Uani 1 1 d . A .
O3 O 1.2175(8) 0.1014(3) 0.9346(8) 0.0452(19) Uani 1 1 d . A .
O4 O 0.9996(10) 0.3006(3) 1.2468(8) 0.053(2) Uani 1 1 d . A .
O5 O 1.3335(8) 0.2215(4) 1.1187(8) 0.056(2) Uani 1 1 d . A .
O6 O 0.9574(8) 0.1219(3) 1.1856(7) 0.0419(18) Uani 1 1 d . A .
O7 O 0.6278(10) 0.3180(4) 1.0948(8) 0.057(2) Uani 1 1 d . A .
O8 O 0.3276(9) 0.3279(3) 0.6279(9) 0.052(2) Uani 1 1 d . A .
O9 O 0.4050(8) 0.1795(3) 0.8422(8) 0.0414(17) Uani 1 1 d . . .
O10 O 0.7256(9) 0.2025(4) 0.2769(7) 0.052(2) Uani 1 1 d . A .
O11 O 0.4694(11) 0.3392(4) 0.3722(9) 0.067(3) Uani 1 1 d . A .
O12 O 0.3368(9) 0.1640(3) 0.4037(7) 0.052(2) Uani 1 1 d . A .
O14 O 0.7459(12) 0.4016(4) 0.7969(11) 0.069(3) Uani 1 1 d . . .
O15 O 0.9088(12) 0.3525(4) 0.4714(10) 0.070(3) Uani 1 1 d . . .
C1 C 0.8559(11) 0.1091(5) 0.5925(10) 0.035(2) Uani 1 1 d . . .
C2 C 1.0617(11) 0.2018(5) 0.6022(11) 0.038(2) Uani 1 1 d . . .
C3 C 1.1193(11) 0.1322(4) 0.8531(10) 0.029(2) Uani 1 1 d . . .
C4 C 0.9815(11) 0.2718(5) 1.1463(11) 0.036(2) Uani 1 1 d . . .
C5 C 1.1942(13) 0.2195(5) 1.0679(10) 0.040(3) Uani 1 1 d . . .
C6 C 0.9539(10) 0.1562(4) 1.1041(10) 0.029(2) Uani 1 1 d . . .
C7 C 0.6358(12) 0.2965(5) 0.9936(11) 0.038(2) Uani 1 1 d . . .
C8 C 0.4444(11) 0.3022(4) 0.6975(10) 0.030(2) Uani 1 1 d . . .
C9 C 0.5190(10) 0.1926(3) 0.8272(9) 0.0198(18) Uani 1 1 d . A .
C10 C 0.6980(11) 0.2147(4) 0.3764(11) 0.035(2) Uani 1 1 d . . .
C11 C 0.5317(13) 0.2994(5) 0.4361(11) 0.042(3) Uani 1 1 d . . .
C12 C 0.4579(11) 0.1875(4) 0.4601(10) 0.032(2) Uani 1 1 d . . .
C14 C 0.7931(14) 0.3585(5) 0.7845(12) 0.045(3) Uani 1 1 d . A .
C15 C 0.9056(13) 0.3304(5) 0.5715(13) 0.044(3) Uani 1 1 d . A .
C16 C 0.7646(10) 0.0078(4) 0.7919(9) 0.0242(19) Uani 1 1 d . . .
C17 C 0.7304(11) -0.0371(4) 0.6914(11) 0.034(2) Uani 1 1 d . A .
H17 H 0.6216 -0.0435 0.6200 0.041 Uiso 1 1 calc R . .
C18 C 0.8485(13) -0.0730(5) 0.6907(12) 0.047(3) Uani 1 1 d . . .
H18 H 0.8218 -0.1028 0.6187 0.056 Uiso 1 1 calc R A .
C19 C 1.0070(12) -0.0643(5) 0.7981(12) 0.042(3) Uani 1 1 d . A .
H19 H 1.0896 -0.0889 0.8016 0.051 Uiso 1 1 calc R . .
C20 C 1.0442(12) -0.0205(4) 0.8982(12) 0.040(3) Uani 1 1 d . . .
H20 H 1.1532 -0.0143 0.9694 0.048 Uiso 1 1 calc R A .
C21 C 0.9255(11) 0.0149(4) 0.8977(11) 0.034(2) Uani 1 1 d . A .
H21 H 0.9536 0.0445 0.9704 0.041 Uiso 1 1 calc R . .
C22 C 0.6015(10) 0.0334(4) 0.9675(9) 0.026(2) Uani 1 1 d . . .
C23 C 0.5835(10) 0.0709(4) 1.0652(10) 0.031(2) Uani 1 1 d . A .
H23 H 0.5849 0.1105 1.0484 0.037 Uiso 1 1 calc R . .
C24 C 0.5631(12) 0.0510(5) 1.1899(10) 0.040(2) Uani 1 1 d . . .
H24 H 0.5492 0.0769 1.2570 0.048 Uiso 1 1 calc R A .
C25 C 0.5633(13) -0.0060(5) 1.2139(11) 0.042(3) Uani 1 1 d . A .
H25 H 0.5489 -0.0197 1.2979 0.050 Uiso 1 1 calc R . .
C26 C 0.5840(17) -0.0436(5) 1.1188(13) 0.058(3) Uani 1 1 d . . .
H26 H 0.5841 -0.0831 1.1372 0.069 Uiso 1 1 calc R A .
C27 C 0.6048(15) -0.0247(5) 0.9958(13) 0.051(3) Uani 1 1 d . A .
H27 H 0.6211 -0.0511 0.9310 0.061 Uiso 1 1 calc R . .
C28 C 0.4279(10) 0.0368(4) 0.6422(10) 0.027(2) Uani 1 1 d . . .
C29 C 0.4097(11) 0.0408(4) 0.4947(10) 0.035(2) Uani 1 1 d . A .
H29 H 0.4976 0.0534 0.4777 0.042 Uiso 1 1 calc R . .
C30 C 0.2657(12) 0.0267(5) 0.3719(11) 0.045(3) Uani 1 1 d . . .
H30 H 0.2542 0.0302 0.2714 0.054 Uiso 1 1 calc R A .
C31 C 0.1385(12) 0.0076(5) 0.3968(12) 0.044(3) Uani 1 1 d . A .
H31 H 0.0405 -0.0029 0.3126 0.052 Uiso 1 1 calc R . .
C32 C 0.1511(12) 0.0035(5) 0.5381(13) 0.049(3) Uani 1 1 d . . .
H32 H 0.0619 -0.0090 0.5532 0.058 Uiso 1 1 calc R A .
C33 C 0.2971(12) 0.0178(5) 0.6629(12) 0.041(3) Uani 1 1 d . A .
H33 H 0.3066 0.0145 0.7628 0.050 Uiso 1 1 calc R . .
C100 C 0.7988(10) 0.2208(5) 0.7637(9) 0.0254(19) Uani 1 1 d . A .
C13 C 1.096(3) 0.3310(12) 0.896(3) 0.042(8) Uiso 0.50 1 d P A 1
O13 O 1.224(2) 0.3502(9) 0.978(2) 0.061(5) Uiso 0.50 1 d P A 1
C13' C 1.125(3) 0.3196(10) 0.879(2) 0.026(6) Uiso 0.50 1 d P A 2
O13' O 1.254(2) 0.3374(8) 0.944(2) 0.050(5) Uiso 0.50 1 d P A 2

loop_
_atom_site_aniso_label
_atom_site_aniso_U_11
_atom_site_aniso_U_22
_atom_site_aniso_U_33
_atom_site_aniso_U_23
_atom_site_aniso_U_13
_atom_site_aniso_U_12
Ru1 0.0149(3) 0.0275(4) 0.0262(4) 0.0018(3) 0.0108(3) 0.0022(3)
Ru2 0.0178(4) 0.0292(4) 0.0207(3) 0.0003(3) 0.0056(3) -0.0022(3)
Ru3 0.0209(4) 0.0247(4) 0.0260(4) 0.0016(3) 0.0123(3) 0.0027(3)
Ru4 0.0184(3) 0.0275(4) 0.0209(4) 0.0022(3) 0.0078(3) 0.0023(3)
Ru5 0.0238(4) 0.0257(4) 0.0281(4) 0.0019(3) 0.0123(3) -0.0045(3)
Pt1 0.01739(16) 0.02246(18) 0.02491(16) 0.00116(14) 0.01102(12) -0.00061(15)
P1 0.0233(12) 0.0231(13) 0.0291(12) -0.0012(10) 0.0158(10) -0.0012(10)
O1 0.043(4) 0.045(5) 0.044(4) -0.011(4) 0.013(3) -0.006(4)
O2 0.046(5) 0.086(7) 0.053(5) 0.022(4) 0.035(4) 0.008(4)
O3 0.026(4) 0.039(4) 0.060(5) 0.018(4) 0.010(3) 0.005(3)
O4 0.066(5) 0.049(5) 0.034(4) -0.018(4) 0.013(4) -0.004(4)
O5 0.016(4) 0.105(8) 0.039(4) -0.003(4) 0.004(3) -0.005(4)
O6 0.042(4) 0.041(4) 0.038(4) 0.010(3) 0.013(3) -0.004(3)
O7 0.057(5) 0.083(7) 0.042(4) -0.017(4) 0.032(4) 0.008(4)
O8 0.045(5) 0.046(5) 0.055(5) 0.015(4) 0.015(4) 0.023(4)
O9 0.032(4) 0.037(4) 0.066(4) 0.021(3) 0.032(3) 0.004(3)
O10 0.052(5) 0.077(6) 0.036(4) 0.000(4) 0.028(4) 0.013(4)
O11 0.082(6) 0.059(6) 0.063(5) 0.029(5) 0.035(5) 0.032(5)
O12 0.034(4) 0.067(6) 0.041(4) -0.001(4) 0.004(3) -0.019(4)
O14 0.098(7) 0.033(5) 0.113(8) -0.012(5) 0.082(6) 0.000(5)
O15 0.114(8) 0.064(6) 0.061(5) 0.022(5) 0.063(6) 0.006(6)
C1 0.020(5) 0.048(7) 0.031(5) 0.000(5) 0.007(4) -0.003(5)
C2 0.024(5) 0.039(6) 0.051(6) 0.007(5) 0.019(5) 0.002(4)
C3 0.033(5) 0.029(6) 0.033(5) 0.002(4) 0.020(4) -0.004(4)
C4 0.028(5) 0.035(6) 0.036(5) 0.006(5) 0.007(4) -0.007(5)
C5 0.040(7) 0.052(7) 0.019(5) 0.000(4) 0.003(4) -0.007(5)
C6 0.022(4) 0.032(6) 0.038(5) -0.007(5) 0.017(4) -0.006(4)
C7 0.035(6) 0.048(7) 0.034(5) 0.011(5) 0.019(4) 0.002(5)
C8 0.029(5) 0.036(6) 0.028(5) 0.006(4) 0.014(4) 0.010(5)
C9 0.022(5) 0.010(4) 0.031(5) -0.004(3) 0.015(4) -0.004(4)
C10 0.028(5) 0.042(7) 0.033(5) 0.004(4) 0.012(4) 0.007(5)
C11 0.048(6) 0.047(7) 0.029(5) 0.000(5) 0.016(5) 0.011(6)
C12 0.031(6) 0.035(6) 0.025(5) 0.000(4) 0.008(4) 0.002(5)
C14 0.050(7) 0.051(8) 0.040(6) -0.001(5) 0.027(5) -0.006(6)
C15 0.044(6) 0.043(7) 0.056(7) -0.006(5) 0.031(5) -0.008(5)
C16 0.025(5) 0.017(5) 0.031(5) 0.004(4) 0.012(4) -0.006(4)
C17 0.026(5) 0.029(6) 0.040(5) -0.002(4) 0.009(4) 0.003(4)
C18 0.041(6) 0.046(7) 0.056(7) -0.016(5) 0.025(5) 0.001(5)
C19 0.033(6) 0.038(6) 0.057(7) -0.001(5) 0.022(5) 0.014(5)
C20 0.026(5) 0.031(6) 0.060(7) 0.003(5) 0.016(5) 0.006(4)
C21 0.025(5) 0.038(6) 0.036(5) -0.005(4) 0.011(4) -0.002(4)
C22 0.019(4) 0.029(5) 0.031(5) -0.001(4) 0.011(4) 0.004(4)
C23 0.027(5) 0.036(6) 0.031(5) 0.004(4) 0.014(4) 0.001(4)
C24 0.050(6) 0.047(7) 0.029(5) 0.006(5) 0.024(5) 0.008(5)
C25 0.057(7) 0.046(7) 0.035(5) 0.012(5) 0.032(5) 0.006(5)
C26 0.104(10) 0.038(7) 0.062(7) 0.012(6) 0.066(8) -0.003(7)
C27 0.075(8) 0.036(7) 0.057(7) -0.003(5) 0.042(6) -0.005(6)
C28 0.021(4) 0.019(5) 0.042(5) 0.000(4) 0.016(4) -0.007(4)
C29 0.031(5) 0.039(6) 0.036(5) 0.001(4) 0.016(4) 0.004(5)
C30 0.042(6) 0.052(7) 0.031(5) -0.001(5) 0.008(5) -0.011(5)
C31 0.033(6) 0.046(7) 0.039(6) -0.005(5) 0.005(5) -0.009(5)
C32 0.023(5) 0.050(7) 0.068(8) 0.001(6) 0.015(5) -0.008(5)
C33 0.038(6) 0.050(7) 0.044(6) -0.014(5) 0.026(5) -0.012(5)
C100 0.015(4) 0.048(6) 0.018(4) 0.000(4) 0.012(3) 0.000(4)

loop_
_atom_type_symbol
_atom_type_description
_atom_type_scat_dispersion_real
_atom_type_scat_dispersion_imag
_atom_type_scat_source
C C 0.0033 0.0016 'International Tables Vol C Tables 4.2.6.8 and 6.1.1.4'
H H 0.0000 0.0000 'International Tables Vol C Tables 4.2.6.8 and 6.1.1.4'
O O 0.0106 0.0060 'International Tables Vol C Tables 4.2.6.8 and 6.1.1.4'
P P 0.1023 0.0942 'International Tables Vol C Tables 4.2.6.8 and 6.1.1.4'
Ru Ru -1.2594 0.8363 'International Tables Vol C Tables 4.2.6.8 and 6.1.1.4'
Pt Pt -1.7033 8.3905 'International Tables Vol C Tables 4.2.6.8 and 6.1.1.4'

loop_
_geom_angle_atom_site_label_1
_geom_angle_atom_site_label_2
_geom_angle_atom_site_label_3
_geom_angle
_geom_angle_site_symmetry_1
_geom_angle_site_symmetry_3
_geom_angle_publ_flag
C3 Ru1 C1 90.8(4) . . ?
C3 Ru1 C2 95.2(4) . . ?
C1 Ru1 C2 98.0(4) . . ?
C3 Ru1 C100 123.1(4) . . ?
C1 Ru1 C100 116.0(4) . . ?
C2 Ru1 C100 126.0(4) . . ?
C3 Ru1 Ru4 166.4(3) . . ?
C1 Ru1 Ru4 89.1(3) . . ?
C2 Ru1 Ru4 98.3(3) . . ?
C100 Ru1 Ru4 45.9(2) . . ?
C3 Ru1 Ru2 79.2(3) . . ?
C1 Ru1 Ru2 135.2(3) . . ?
C2 Ru1 Ru2 126.2(3) . . ?
C100 Ru1 Ru2 45.9(2) . . ?
Ru4 Ru1 Ru2 91.36(3) . . ?
C3 Ru1 Pt1 102.2(3) . . ?
C1 Ru1 Pt1 78.4(3) . . ?
C2 Ru1 Pt1 162.3(3) . . ?
C100 Ru1 Pt1 45.1(3) . . ?
Ru4 Ru1 Pt1 64.52(2) . . ?
Ru2 Ru1 Pt1 61.75(2) . . ?
C3 Ru1 Ru5 122.4(3) . . ?
C1 Ru1 Ru5 146.7(3) . . ?
C2 Ru1 Ru5 83.7(3) . . ?
C100 Ru1 Ru5 44.9(3) . . ?
Ru4 Ru1 Ru5 57.93(2) . . ?
Ru2 Ru1 Ru5 57.66(2) . . ?
Pt1 Ru1 Ru5 89.98(2) . . ?
C5 Ru2 C4 91.1(4) . . ?
C5 Ru2 C6 95.8(4) . . ?
C4 Ru2 C6 92.1(4) . . ?
C5 Ru2 C100 126.6(4) . . ?
C4 Ru2 C100 127.9(4) . . ?
C6 Ru2 C100 114.5(4) . . ?
C5 Ru2 Ru5 96.6(3) . . ?
C4 Ru2 Ru5 100.8(3) . . ?
C6 Ru2 Ru5 161.9(3) . . ?
C100 Ru2 Ru5 47.4(3) . . ?
C5 Ru2 Ru1 88.0(3) . . ?
C4 Ru2 Ru1 162.5(3) . . ?
C6 Ru2 Ru1 105.4(3) . . ?
C100 Ru2 Ru1 43.5(3) . . ?
Ru5 Ru2 Ru1 62.01(2) . . ?
C5 Ru2 Ru3 156.7(3) . . ?
C4 Ru2 Ru3 85.9(3) . . ?
C6 Ru2 Ru3 107.3(2) . . ?
C100 Ru2 Ru3 44.6(3) . . ?
Ru5 Ru2 Ru3 61.55(2) . . ?
Ru1 Ru2 Ru3 88.07(3) . . ?
C5 Ru2 Pt1 137.5(3) . . ?
C4 Ru2 Pt1 128.5(3) . . ?
C6 Ru2 Pt1 71.0(3) . . ?
C100 Ru2 Pt1 43.7(3) . . ?
Ru5 Ru2 Pt1 91.01(2) . . ?
Ru1 Ru2 Pt1 59.23(2) . . ?
Ru3 Ru2 Pt1 56.356(19) . . ?
C8 Ru3 C7 89.4(4) . . ?
C8 Ru3 C9 92.5(4) . . ?
C7 Ru3 C9 93.6(4) . . ?
C8 Ru3 C100 132.5(4) . . ?
C7 Ru3 C100 136.9(4) . . ?
C9 Ru3 C100 93.8(4) . . ?
C8 Ru3 Pt1 124.2(3) . . ?
C7 Ru3 Pt1 123.0(3) . . ?
C9 Ru3 Pt1 46.8(2) . . ?
C100 Ru3 Pt1 47.1(3) . . ?
C8 Ru3 Ru4 87.2(3) . . ?
C7 Ru3 Ru4 171.0(3) . . ?
C9 Ru3 Ru4 94.8(2) . . ?
C100 Ru3 Ru4 45.4(2) . . ?
Pt1 Ru3 Ru4 65.53(2) . . ?
C8 Ru3 Ru2 170.2(3) . . ?
C7 Ru3 Ru2 92.1(3) . . ?
C9 Ru3 Ru2 97.0(2) . . ?
C100 Ru3 Ru2 44.9(2) . . ?
Pt1 Ru3 Ru2 62.36(2) . . ?
Ru4 Ru3 Ru2 89.89(3) . . ?
C8 Ru3 Ru5 113.8(3) . . ?
C7 Ru3 Ru5 116.8(3) . . ?
C9 Ru3 Ru5 138.6(2) . . ?
C100 Ru3 Ru5 44.8(3) . . ?
Pt1 Ru3 Ru5 91.93(3) . . ?
Ru4 Ru3 Ru5 57.60(2) . . ?
Ru2 Ru3 Ru5 57.06(2) . . ?
C10 Ru4 C11 92.7(4) . . ?
C10 Ru4 C12 93.9(4) . . ?
C11 Ru4 C12 93.0(4) . . ?
C10 Ru4 C100 124.8(4) . . ?
C11 Ru4 C100 129.3(4) . . ?
C12 Ru4 C100 114.2(4) . . ?
C10 Ru4 Ru5 107.5(3) . . ?
C11 Ru4 Ru5 92.8(3) . . ?
C12 Ru4 Ru5 157.5(3) . . ?
C100 Ru4 Ru5 47.4(3) . . ?
C10 Ru4 Ru1 81.5(3) . . ?
C11 Ru4 Ru1 150.6(3) . . ?
C12 Ru4 Ru1 116.1(3) . . ?
C100 Ru4 Ru1 43.9(3) . . ?
Ru5 Ru4 Ru1 62.25(2) . . ?
C10 Ru4 Ru3 168.8(3) . . ?
C11 Ru4 Ru3 92.1(3) . . ?
C12 Ru4 Ru3 96.0(3) . . ?
C100 Ru4 Ru3 45.6(3) . . ?
Ru5 Ru4 Ru3 62.12(2) . . ?
Ru1 Ru4 Ru3 89.38(3) . . ?
C10 Ru4 Pt1 122.9(3) . . ?
C11 Ru4 Pt1 142.1(3) . . ?
C12 Ru4 Pt1 73.5(3) . . ?
C100 Ru4 Pt1 41.5(3) . . ?
Ru5 Ru4 Pt1 88.78(2) . . ?
Ru1 Ru4 Pt1 58.17(2) . . ?
Ru3 Ru4 Pt1 55.629(19) . . ?
C13 Ru5 C14 86.4(10) . . ?
C13 Ru5 C13' 14.0(10) . . ?
C14 Ru5 C13' 99.8(8) . . ?
C13 Ru5 C15 97.9(9) . . ?
C14 Ru5 C15 93.7(5) . . ?
C13' Ru5 C15 93.0(7) . . ?
C13 Ru5 C100 129.4(8) . . ?
C14 Ru5 C100 109.3(4) . . ?
C13' Ru5 C100 126.7(7) . . ?
C15 Ru5 C100 127.2(4) . . ?
C13 Ru5 Ru2 82.5(8) . . ?
C14 Ru5 Ru2 105.0(3) . . ?
C13' Ru5 Ru2 82.8(6) . . ?
C15 Ru5 Ru2 161.3(3) . . ?
C100 Ru5 Ru2 47.3(2) . . ?
C13 Ru5 Ru4 172.8(9) . . ?
C14 Ru5 Ru4 100.6(3) . . ?
C13' Ru5 Ru4 159.4(8) . . ?
C15 Ru5 Ru4 83.2(3) . . ?
C100 Ru5 Ru4 46.9(2) . . ?
Ru2 Ru5 Ru4 94.24(3) . . ?
C13 Ru5 Ru1 113.1(9) . . ?
C14 Ru5 Ru1 151.7(3) . . ?
C13' Ru5 Ru1 101.8(7) . . ?
C15 Ru5 Ru1 103.1(3) . . ?
C100 Ru5 Ru1 42.5(3) . . ?
Ru2 Ru5 Ru1 60.32(2) . . ?
Ru4 Ru5 Ru1 59.82(2) . . ?
C13 Ru5 Ru3 122.6(9) . . ?
C14 Ru5 Ru3 64.8(3) . . ?
C13' Ru5 Ru3 132.6(7) . . ?
C15 Ru5 Ru3 130.5(3) . . ?
C100 Ru5 Ru3 44.6(3) . . ?
Ru2 Ru5 Ru3 61.38(2) . . ?
Ru4 Ru5 Ru3 60.28(2) . . ?
Ru1 Ru5 Ru3 87.10(3) . . ?
C9 Pt1 C100 94.2(3) . . ?
C9 Pt1 P1 102.8(2) . . ?
C100 Pt1 P1 162.8(3) . . ?
C9 Pt1 Ru3 46.8(2) . . ?
C100 Pt1 Ru3 47.6(3) . . ?
P1 Pt1 Ru3 149.59(6) . . ?
C9 Pt1 Ru1 137.3(2) . . ?
C100 Pt1 Ru1 43.3(3) . . ?
P1 Pt1 Ru1 119.49(6) . . ?
Ru3 Pt1 Ru1 90.88(2) . . ?
C9 Pt1 Ru2 96.1(2) . . ?
C100 Pt1 Ru2 44.3(2) . . ?
P1 Pt1 Ru2 134.03(6) . . ?
Ru3 Pt1 Ru2 61.28(2) . . ?
Ru1 Pt1 Ru2 59.02(2) . . ?
C9 Pt1 Ru4 89.4(2) . . ?
C100 Pt1 Ru4 41.6(2) . . ?
P1 Pt1 Ru4 135.05(6) . . ?
Ru3 Pt1 Ru4 58.84(2) . . ?
Ru1 Pt1 Ru4 57.315(19) . . ?
Ru2 Pt1 Ru4 85.889(19) . . ?
C16 P1 C28 105.1(4) . . ?
C16 P1 C22 102.0(4) . . ?
C28 P1 C22 103.8(4) . . ?
C16 P1 Pt1 112.7(3) . . ?
C28 P1 Pt1 114.0(3) . . ?
C22 P1 Pt1 117.7(3) . . ?
O1 C1 Ru1 175.4(9) . . ?
O2 C2 Ru1 176.2(9) . . ?
O3 C3 Ru1 173.6(8) . . ?
O4 C4 Ru2 175.2(9) . . ?
O5 C5 Ru2 176.4(10) . . ?
O6 C6 Ru2 171.8(8) . . ?
O7 C7 Ru3 176.0(9) . . ?
O8 C8 Ru3 176.8(9) . . ?
O9 C9 Ru3 139.3(7) . . ?
O9 C9 Pt1 134.3(7) . . ?
Ru3 C9 Pt1 86.3(3) . . ?
O10 C10 Ru4 178.3(10) . . ?
O11 C11 Ru4 175.6(10) . . ?
O12 C12 Ru4 173.3(8) . . ?
O14 C14 Ru5 166.1(10) . . ?
O15 C15 Ru5 176.4(11) . . ?
C17 C16 C21 116.9(9) . . ?
C17 C16 P1 125.6(7) . . ?
C21 C16 P1 117.5(7) . . ?
C16 C17 C18 122.7(9) . . ?
C16 C17 H17 118.7 . . ?
C18 C17 H17 118.7 . . ?
C17 C18 C19 118.4(10) . . ?
C17 C18 H18 120.8 . . ?
C19 C18 H18 120.8 . . ?
C20 C19 C18 120.2(10) . . ?
C20 C19 H19 119.9 . . ?
C18 C19 H19 119.9 . . ?
C19 C20 C21 120.8(9) . . ?
C19 C20 H20 119.6 . . ?
C21 C20 H20 119.6 . . ?
C20 C21 C16 121.0(9) . . ?
C20 C21 H21 119.5 . . ?
C16 C21 H21 119.5 . . ?
C23 C22 C27 119.5(9) . . ?
C23 C22 P1 121.9(7) . . ?
C27 C22 P1 118.6(7) . . ?
C22 C23 C24 120.3(10) . . ?
C22 C23 H23 119.9 . . ?
C24 C23 H23 119.9 . . ?
C25 C24 C23 119.3(10) . . ?
C25 C24 H24 120.3 . . ?
C23 C24 H24 120.3 . . ?
C26 C25 C24 120.8(9) . . ?
C26 C25 H25 119.6 . . ?
C24 C25 H25 119.6 . . ?
C25 C26 C27 120.6(11) . . ?
C25 C26 H26 119.7 . . ?
C27 C26 H26 119.7 . . ?
C26 C27 C22 119.5(10) . . ?
C26 C27 H27 120.3 . . ?
C22 C27 H27 120.3 . . ?
C29 C28 C33 117.9(8) . . ?
C29 C28 P1 119.0(7) . . ?
C33 C28 P1 123.1(7) . . ?
C30 C29 C28 121.1(9) . . ?
C30 C29 H29 119.4 . . ?
C28 C29 H29 119.4 . . ?
C31 C30 C29 119.4(9) . . ?
C31 C30 H30 120.3 . . ?
C29 C30 H30 120.3 . . ?
C32 C31 C30 121.2(9) . . ?
C32 C31 H31 119.4 . . ?
C30 C31 H31 119.4 . . ?
C31 C32 C33 119.5(10) . . ?
C31 C32 H32 120.3 . . ?
C33 C32 H32 120.3 . . ?
C28 C33 C32 120.8(10) . . ?
C28 C33 H33 119.6 . . ?
C32 C33 H33 119.6 . . ?
Ru1 C100 Pt1 91.6(4) . . ?
Ru1 C100 Ru4 90.3(3) . . ?
Pt1 C100 Ru4 96.9(4) . . ?
Ru1 C100 Ru3 176.7(6) . . ?
Pt1 C100 Ru3 85.3(3) . . ?
Ru4 C100 Ru3 89.1(4) . . ?
Ru1 C100 Ru2 90.7(4) . . ?
Pt1 C100 Ru2 92.1(4) . . ?
Ru4 C100 Ru2 171.0(6) . . ?
Ru3 C100 Ru2 90.5(3) . . ?
Ru1 C100 Ru5 92.5(4) . . ?
Pt1 C100 Ru5 175.1(5) . . ?
Ru4 C100 Ru5 85.7(4) . . ?
Ru3 C100 Ru5 90.6(4) . . ?
Ru2 C100 Ru5 85.3(3) . . ?
O13 C13 Ru5 172(3) . . ?
O13' C13' Ru5 173.2(19) . . ?

loop_
_geom_bond_atom_site_label_1
_geom_bond_atom_site_label_2
_geom_bond_distance
_geom_bond_site_symmetry_2
_geom_bond_publ_flag
Ru1 C3 1.889(10) . ?
Ru1 C1 1.895(11) . ?
Ru1 C2 1.918(10) . ?
Ru1 C100 1.991(9) . ?
Ru1 Ru4 2.8733(9) . ?
Ru1 Ru2 2.8942(10) . ?
Ru1 Pt1 2.9004(7) . ?
Ru1 Ru5 2.9416(10) . ?
Ru2 C5 1.897(11) . ?
Ru2 C4 1.906(11) . ?
Ru2 C6 1.921(10) . ?
Ru2 C100 2.077(8) . ?
Ru2 Ru5 2.8146(10) . ?
Ru2 Ru3 2.9439(10) . ?
Ru2 Pt1 2.9737(7) . ?
Ru3 C8 1.871(9) . ?
Ru3 C7 1.903(11) . ?
Ru3 C9 2.042(8) . ?
Ru3 C100 2.069(9) . ?
Ru3 Pt1 2.7945(8) . ?
Ru3 Ru4 2.8971(10) . ?
Ru3 Ru5 2.9486(10) . ?
Ru4 C10 1.887(10) . ?
Ru4 C11 1.904(11) . ?
Ru4 C12 1.907(10) . ?
Ru4 C100 2.062(8) . ?
Ru4 Ru5 2.8165(10) . ?
Ru4 Pt1 3.0817(7) . ?
Ru5 C13 1.88(3) . ?
Ru5 C14 1.914(13) . ?
Ru5 C13' 1.93(2) . ?
Ru5 C15 1.934(12) . ?
Ru5 C100 2.079(10) . ?
Pt1 C9 2.043(8) . ?
Pt1 C100 2.055(10) . ?
Pt1 P1 2.272(2) . ?
P1 C16 1.805(9) . ?
P1 C28 1.821(9) . ?
P1 C22 1.829(9) . ?
O1 C1 1.146(12) . ?
O2 C2 1.142(12) . ?
O3 C3 1.162(11) . ?
O4 C4 1.148(12) . ?
O5 C5 1.160(12) . ?
O6 C6 1.130(11) . ?
O7 C7 1.149(12) . ?
O8 C8 1.161(11) . ?
O9 C9 1.173(10) . ?
O10 C10 1.154(11) . ?
O11 C11 1.134(13) . ?
O12 C12 1.149(11) . ?
O14 C14 1.135(14) . ?
O15 C15 1.127(13) . ?
C16 C17 1.386(13) . ?
C16 C21 1.397(13) . ?
C17 C18 1.387(14) . ?
C17 H17 0.9500 . ?
C18 C19 1.391(15) . ?
C18 H18 0.9500 . ?
C19 C20 1.361(15) . ?
C19 H19 0.9500 . ?
C20 C21 1.380(14) . ?
C20 H20 0.9500 . ?
C21 H21 0.9500 . ?
C22 C23 1.370(13) . ?
C22 C27 1.397(15) . ?
C23 C24 1.404(13) . ?
C23 H23 0.9500 . ?
C24 C25 1.366(15) . ?
C24 H24 0.9500 . ?
C25 C26 1.364(15) . ?
C25 H25 0.9500 . ?
C26 C27 1.381(15) . ?
C26 H26 0.9500 . ?
C27 H27 0.9500 . ?
C28 C29 1.388(13) . ?
C28 C33 1.391(13) . ?
C29 C30 1.384(13) . ?
C29 H29 0.9500 . ?
C30 C31 1.383(15) . ?
C30 H30 0.9500 . ?
C31 C32 1.346(16) . ?
C31 H31 0.9500 . ?
C32 C33 1.405(14) . ?
C32 H32 0.9500 . ?
C33 H33 0.9500 . ?
C13 O13 1.19(3) . ?
C13' O13' 1.15(3) . ?

loop_
_geom_torsion_atom_site_label_1
_geom_torsion_atom_site_label_2
_geom_torsion_atom_site_label_3
_geom_torsion_atom_site_label_4
_geom_torsion
_geom_torsion_site_symmetry_1
_geom_torsion_site_symmetry_2
_geom_torsion_site_symmetry_3
_geom_torsion_site_symmetry_4
_geom_torsion_publ_flag
C3 Ru1 Ru2 C5 41.4(4) . . . . ?
C1 Ru1 Ru2 C5 121.5(5) . . . . ?
C2 Ru1 Ru2 C5 -47.2(5) . . . . ?
C100 Ru1 Ru2 C5 -154.9(5) . . . . ?
Ru4 Ru1 Ru2 C5 -148.5(3) . . . . ?
Pt1 Ru1 Ru2 C5 151.6(3) . . . . ?
Ru5 Ru1 Ru2 C5 -98.5(3) . . . . ?
C3 Ru1 Ru2 C4 128.5(10) . . . . ?
C1 Ru1 Ru2 C4 -151.4(10) . . . . ?
C2 Ru1 Ru2 C4 39.9(10) . . . . ?
C100 Ru1 Ru2 C4 -67.8(10) . . . . ?
Ru4 Ru1 Ru2 C4 -61.4(9) . . . . ?
Pt1 Ru1 Ru2 C4 -121.3(9) . . . . ?
Ru5 Ru1 Ru2 C4 -11.4(9) . . . . ?
C3 Ru1 Ru2 C6 -54.1(4) . . . . ?
C1 Ru1 Ru2 C6 26.0(5) . . . . ?
C2 Ru1 Ru2 C6 -142.7(4) . . . . ?
C100 Ru1 Ru2 C6 109.6(5) . . . . ?
Ru4 Ru1 Ru2 C6 116.0(3) . . . . ?
Pt1 Ru1 Ru2 C6 56.1(3) . . . . ?
Ru5 Ru1 Ru2 C6 166.0(3) . . . . ?
C3 Ru1 Ru2 C100 -163.7(5) . . . . ?
C1 Ru1 Ru2 C100 -83.6(6) . . . . ?
C2 Ru1 Ru2 C100 107.7(5) . . . . ?
Ru4 Ru1 Ru2 C100 6.4(4) . . . . ?
Pt1 Ru1 Ru2 C100 -53.5(4) . . . . ?
Ru5 Ru1 Ru2 C100 56.4(4) . . . . ?
C3 Ru1 Ru2 Ru5 140.0(3) . . . . ?
C1 Ru1 Ru2 Ru5 -140.0(4) . . . . ?
C2 Ru1 Ru2 Ru5 51.4(4) . . . . ?
C100 Ru1 Ru2 Ru5 -56.4(4) . . . . ?
Ru4 Ru1 Ru2 Ru5 -49.94(3) . . . . ?
Pt1 Ru1 Ru2 Ru5 -109.85(2) . . . . ?
C3 Ru1 Ru2 Ru3 -161.5(3) . . . . ?
C1 Ru1 Ru2 Ru3 -81.4(4) . . . . ?
C2 Ru1 Ru2 Ru3 109.9(4) . . . . ?
C100 Ru1 Ru2 Ru3 2.2(4) . . . . ?
Ru4 Ru1 Ru2 Ru3 8.61(3) . . . . ?
Pt1 Ru1 Ru2 Ru3 -51.31(2) . . . . ?
Ru5 Ru1 Ru2 Ru3 58.54(3) . . . . ?
C3 Ru1 Ru2 Pt1 -110.2(3) . . . . ?
C1 Ru1 Ru2 Pt1 -30.1(4) . . . . ?
C2 Ru1 Ru2 Pt1 161.2(4) . . . . ?
C100 Ru1 Ru2 Pt1 53.5(4) . . . . ?
Ru4 Ru1 Ru2 Pt1 59.91(2) . . . . ?
Ru5 Ru1 Ru2 Pt1 109.85(2) . . . . ?
C5 Ru2 Ru3 C8 -0.6(19) . . . . ?
C4 Ru2 Ru3 C8 82.6(17) . . . . ?
C6 Ru2 Ru3 C8 173.5(17) . . . . ?
C100 Ru2 Ru3 C8 -78.8(17) . . . . ?
Ru5 Ru2 Ru3 C8 -22.0(17) . . . . ?
Ru1 Ru2 Ru3 C8 -80.9(17) . . . . ?
Pt1 Ru2 Ru3 C8 -134.6(17) . . . . ?
C5 Ru2 Ru3 C7 -99.5(8) . . . . ?
C4 Ru2 Ru3 C7 -16.3(4) . . . . ?
C6 Ru2 Ru3 C7 74.6(4) . . . . ?
C100 Ru2 Ru3 C7 -177.7(5) . . . . ?
Ru5 Ru2 Ru3 C7 -120.9(3) . . . . ?
Ru1 Ru2 Ru3 C7 -179.8(3) . . . . ?
Pt1 Ru2 Ru3 C7 126.5(3) . . . . ?
C5 Ru2 Ru3 C9 166.6(8) . . . . ?
C4 Ru2 Ru3 C9 -110.2(4) . . . . ?
C6 Ru2 Ru3 C9 -19.3(4) . . . . ?
C100 Ru2 Ru3 C9 88.4(5) . . . . ?
Ru5 Ru2 Ru3 C9 145.2(2) . . . . ?
Ru1 Ru2 Ru3 C9 86.3(2) . . . . ?
Pt1 Ru2 Ru3 C9 32.6(2) . . . . ?
C5 Ru2 Ru3 C100 78.2(9) . . . . ?
C4 Ru2 Ru3 C100 161.4(5) . . . . ?
C6 Ru2 Ru3 C100 -107.7(5) . . . . ?
Ru5 Ru2 Ru3 C100 56.8(4) . . . . ?
Ru1 Ru2 Ru3 C100 -2.1(4) . . . . ?
Pt1 Ru2 Ru3 C100 -55.8(4) . . . . ?
C5 Ru2 Ru3 Pt1 134.0(8) . . . . ?
C4 Ru2 Ru3 Pt1 -142.8(3) . . . . ?
C6 Ru2 Ru3 Pt1 -51.9(3) . . . . ?
C100 Ru2 Ru3 Pt1 55.8(4) . . . . ?
Ru5 Ru2 Ru3 Pt1 112.62(3) . . . . ?
Ru1 Ru2 Ru3 Pt1 53.66(2) . . . . ?
C5 Ru2 Ru3 Ru4 71.8(8) . . . . ?
C4 Ru2 Ru3 Ru4 155.0(3) . . . . ?
C6 Ru2 Ru3 Ru4 -114.1(3) . . . . ?
C100 Ru2 Ru3 Ru4 -6.4(4) . . . . ?
Ru5 Ru2 Ru3 Ru4 50.42(3) . . . . ?
Ru1 Ru2 Ru3 Ru4 -8.53(3) . . . . ?
Pt1 Ru2 Ru3 Ru4 -62.20(2) . . . . ?
C5 Ru2 Ru3 Ru5 21.4(8) . . . . ?
C4 Ru2 Ru3 Ru5 104.6(3) . . . . ?
C6 Ru2 Ru3 Ru5 -164.5(3) . . . . ?
C100 Ru2 Ru3 Ru5 -56.8(4) . . . . ?
Ru1 Ru2 Ru3 Ru5 -58.95(3) . . . . ?
Pt1 Ru2 Ru3 Ru5 -112.62(3) . . . . ?
C3 Ru1 Ru4 C10 -149.4(12) . . . . ?
C1 Ru1 Ru4 C10 -60.0(4) . . . . ?
C2 Ru1 Ru4 C10 37.9(5) . . . . ?
C100 Ru1 Ru4 C10 171.2(5) . . . . ?
Ru2 Ru1 Ru4 C10 164.7(3) . . . . ?
Pt1 Ru1 Ru4 C10 -137.6(3) . . . . ?
Ru5 Ru1 Ru4 C10 115.0(3) . . . . ?
C3 Ru1 Ru4 C11 130.4(13) . . . . ?
C1 Ru1 Ru4 C11 -140.3(7) . . . . ?
C2 Ru1 Ru4 C11 -42.4(7) . . . . ?
C100 Ru1 Ru4 C11 90.9(7) . . . . ?
Ru2 Ru1 Ru4 C11 84.5(6) . . . . ?
Pt1 Ru1 Ru4 C11 142.1(6) . . . . ?
Ru5 Ru1 Ru4 C11 34.7(6) . . . . ?
C3 Ru1 Ru4 C12 -59.2(12) . . . . ?
C1 Ru1 Ru4 C12 30.1(4) . . . . ?
C2 Ru1 Ru4 C12 128.0(4) . . . . ?
C100 Ru1 Ru4 C12 -98.6(5) . . . . ?
Ru2 Ru1 Ru4 C12 -105.1(3) . . . . ?
Pt1 Ru1 Ru4 C12 -47.5(3) . . . . ?
Ru5 Ru1 Ru4 C12 -154.8(3) . . . . ?
C3 Ru1 Ru4 C100 39.4(12) . . . . ?
C1 Ru1 Ru4 C100 128.8(5) . . . . ?
C2 Ru1 Ru4 C100 -133.3(5) . . . . ?
Ru2 Ru1 Ru4 C100 -6.4(4) . . . . ?
Pt1 Ru1 Ru4 C100 51.2(4) . . . . ?
Ru5 Ru1 Ru4 C100 -56.2(4) . . . . ?
C3 Ru1 Ru4 Ru5 95.6(12) . . . . ?
C1 Ru1 Ru4 Ru5 -175.1(3) . . . . ?
C2 Ru1 Ru4 Ru5 -77.1(3) . . . . ?
C100 Ru1 Ru4 Ru5 56.2(4) . . . . ?
Ru2 Ru1 Ru4 Ru5 49.74(3) . . . . ?
Pt1 Ru1 Ru4 Ru5 107.35(2) . . . . ?
C3 Ru1 Ru4 Ru3 37.1(12) . . . . ?
C1 Ru1 Ru4 Ru3 126.5(3) . . . . ?
C2 Ru1 Ru4 Ru3 -135.6(3) . . . . ?
C100 Ru1 Ru4 Ru3 -2.3(4) . . . . ?
Ru2 Ru1 Ru4 Ru3 -8.74(3) . . . . ?
Pt1 Ru1 Ru4 Ru3 48.86(2) . . . . ?
Ru5 Ru1 Ru4 Ru3 -58.48(3) . . . . ?
C3 Ru1 Ru4 Pt1 -11.7(12) . . . . ?
C1 Ru1 Ru4 Pt1 77.6(3) . . . . ?
C2 Ru1 Ru4 Pt1 175.5(3) . . . . ?
C100 Ru1 Ru4 Pt1 -51.2(4) . . . . ?
Ru2 Ru1 Ru4 Pt1 -57.61(2) . . . . ?
Ru5 Ru1 Ru4 Pt1 -107.35(2) . . . . ?
C8 Ru3 Ru4 C10 144.1(16) . . . . ?
C7 Ru3 Ru4 C10 76(3) . . . . ?
C9 Ru3 Ru4 C10 -123.6(16) . . . . ?
C100 Ru3 Ru4 C10 -33.0(17) . . . . ?
Pt1 Ru3 Ru4 C10 -86.0(16) . . . . ?
Ru2 Ru3 Ru4 C10 -26.6(16) . . . . ?
Ru5 Ru3 Ru4 C10 23.4(16) . . . . ?
C8 Ru3 Ru4 C11 28.7(5) . . . . ?
C7 Ru3 Ru4 C11 -39(2) . . . . ?
C9 Ru3 Ru4 C11 121.0(4) . . . . ?
C100 Ru3 Ru4 C11 -148.4(5) . . . . ?
Pt1 Ru3 Ru4 C11 158.6(3) . . . . ?
Ru2 Ru3 Ru4 C11 -142.0(3) . . . . ?
Ru5 Ru3 Ru4 C11 -92.0(3) . . . . ?
C8 Ru3 Ru4 C12 -64.6(4) . . . . ?
C7 Ru3 Ru4 C12 -132(2) . . . . ?
C9 Ru3 Ru4 C12 27.7(4) . . . . ?
C100 Ru3 Ru4 C12 118.4(5) . . . . ?
Pt1 Ru3 Ru4 C12 65.3(3) . . . . ?
Ru2 Ru3 Ru4 C12 124.7(3) . . . . ?
Ru5 Ru3 Ru4 C12 174.7(3) . . . . ?
C8 Ru3 Ru4 C100 177.0(5) . . . . ?
C7 Ru3 Ru4 C100 109(2) . . . . ?
C9 Ru3 Ru4 C100 -90.7(5) . . . . ?
Pt1 Ru3 Ru4 C100 -53.1(4) . . . . ?
Ru2 Ru3 Ru4 C100 6.4(4) . . . . ?
Ru5 Ru3 Ru4 C100 56.4(4) . . . . ?
C8 Ru3 Ru4 Ru5 120.7(3) . . . . ?
C7 Ru3 Ru4 Ru5 53.0(19) . . . . ?
C9 Ru3 Ru4 Ru5 -147.0(2) . . . . ?
C100 Ru3 Ru4 Ru5 -56.4(4) . . . . ?
Pt1 Ru3 Ru4 Ru5 -109.43(3) . . . . ?
Ru2 Ru3 Ru4 Ru5 -50.01(3) . . . . ?
C8 Ru3 Ru4 Ru1 179.3(3) . . . . ?
C7 Ru3 Ru4 Ru1 111.6(19) . . . . ?
C9 Ru3 Ru4 Ru1 -88.4(2) . . . . ?
C100 Ru3 Ru4 Ru1 2.2(4) . . . . ?
Pt1 Ru3 Ru4 Ru1 -50.83(2) . . . . ?
Ru2 Ru3 Ru4 Ru1 8.59(3) . . . . ?
Ru5 Ru3 Ru4 Ru1 58.60(3) . . . . ?
C8 Ru3 Ru4 Pt1 -129.9(3) . . . . ?
C7 Ru3 Ru4 Pt1 162.4(19) . . . . ?
C9 Ru3 Ru4 Pt1 -37.6(2) . . . . ?
C100 Ru3 Ru4 Pt1 53.1(4) . . . . ?
Ru2 Ru3 Ru4 Pt1 59.42(2) . . . . ?
Ru5 Ru3 Ru4 Pt1 109.43(3) . . . . ?
C5 Ru2 Ru5 C13 -37.9(10) . . . . ?
C4 Ru2 Ru5 C13 54.4(10) . . . . ?
C6 Ru2 Ru5 C13 -171.0(13) . . . . ?
C100 Ru2 Ru5 C13 -173.2(10) . . . . ?
Ru1 Ru2 Ru5 C13 -122.1(9) . . . . ?
Ru3 Ru2 Ru5 C13 133.7(9) . . . . ?
Pt1 Ru2 Ru5 C13 -176.0(9) . . . . ?
C5 Ru2 Ru5 C14 -122.2(5) . . . . ?
C4 Ru2 Ru5 C14 -29.8(5) . . . . ?
C6 Ru2 Ru5 C14 104.8(9) . . . . ?
C100 Ru2 Ru5 C14 102.6(5) . . . . ?
Ru1 Ru2 Ru5 C14 153.7(4) . . . . ?
Ru3 Ru2 Ru5 C14 49.5(4) . . . . ?
Pt1 Ru2 Ru5 C14 99.7(4) . . . . ?
C5 Ru2 Ru5 C13' -23.9(8) . . . . ?
C4 Ru2 Ru5 C13' 68.5(8) . . . . ?
C6 Ru2 Ru5 C13' -156.9(12) . . . . ?
C100 Ru2 Ru5 C13' -159.1(8) . . . . ?
Ru1 Ru2 Ru5 C13' -108.0(8) . . . . ?
Ru3 Ru2 Ru5 C13' 147.8(8) . . . . ?
Pt1 Ru2 Ru5 C13' -162.0(8) . . . . ?
C5 Ru2 Ru5 C15 54.4(11) . . . . ?
C4 Ru2 Ru5 C15 146.7(10) . . . . ?
C6 Ru2 Ru5 C15 -78.7(13) . . . . ?
C100 Ru2 Ru5 C15 -80.9(11) . . . . ?
Ru1 Ru2 Ru5 C15 -29.8(10) . . . . ?
Ru3 Ru2 Ru5 C15 -134.0(10) . . . . ?
Pt1 Ru2 Ru5 C15 -83.7(10) . . . . ?
C5 Ru2 Ru5 C100 135.3(5) . . . . ?
C4 Ru2 Ru5 C100 -132.4(5) . . . . ?
C6 Ru2 Ru5 C100 2.2(9) . . . . ?
Ru1 Ru2 Ru5 C100 51.1(3) . . . . ?
Ru3 Ru2 Ru5 C100 -53.1(3) . . . . ?
Pt1 Ru2 Ru5 C100 -2.8(3) . . . . ?
C5 Ru2 Ru5 Ru4 135.7(3) . . . . ?
C4 Ru2 Ru5 Ru4 -132.0(3) . . . . ?
C6 Ru2 Ru5 Ru4 2.6(8) . . . . ?
C100 Ru2 Ru5 Ru4 0.4(3) . . . . ?
Ru1 Ru2 Ru5 Ru4 51.51(3) . . . . ?
Ru3 Ru2 Ru5 Ru4 -52.65(3) . . . . ?
Pt1 Ru2 Ru5 Ru4 -2.42(3) . . . . ?
C5 Ru2 Ru5 Ru1 84.2(3) . . . . ?
C4 Ru2 Ru5 Ru1 176.5(3) . . . . ?
C6 Ru2 Ru5 Ru1 -48.9(8) . . . . ?
C100 Ru2 Ru5 Ru1 -51.1(3) . . . . ?
Ru3 Ru2 Ru5 Ru1 -104.16(3) . . . . ?
Pt1 Ru2 Ru5 Ru1 -53.93(2) . . . . ?
C5 Ru2 Ru5 Ru3 -171.7(3) . . . . ?
C4 Ru2 Ru5 Ru3 -79.3(3) . . . . ?
C6 Ru2 Ru5 Ru3 55.3(8) . . . . ?
C100 Ru2 Ru5 Ru3 53.1(3) . . . . ?
Ru1 Ru2 Ru5 Ru3 104.16(3) . . . . ?
Pt1 Ru2 Ru5 Ru3 50.23(2) . . . . ?
C10 Ru4 Ru5 C13 -60(7) . . . . ?
C11 Ru4 Ru5 C13 -153(7) . . . . ?
C12 Ru4 Ru5 C13 102(7) . . . . ?
C100 Ru4 Ru5 C13 62(7) . . . . ?
Ru1 Ru4 Ru5 C13 10(7) . . . . ?
Ru3 Ru4 Ru5 C13 116(7) . . . . ?
Pt1 Ru4 Ru5 C13 65(7) . . . . ?
C10 Ru4 Ru5 C14 132.0(4) . . . . ?
C11 Ru4 Ru5 C14 38.3(5) . . . . ?
C12 Ru4 Ru5 C14 -66.5(8) . . . . ?
C100 Ru4 Ru5 C14 -106.5(5) . . . . ?
Ru1 Ru4 Ru5 C14 -158.0(3) . . . . ?
Ru3 Ru4 Ru5 C14 -52.7(3) . . . . ?
Pt1 Ru4 Ru5 C14 -103.8(3) . . . . ?
C10 Ru4 Ru5 C13' -41.0(18) . . . . ?
C11 Ru4 Ru5 C13' -134.7(18) . . . . ?
C12 Ru4 Ru5 C13' 120.5(19) . . . . ?
C100 Ru4 Ru5 C13' 80.5(18) . . . . ?
Ru1 Ru4 Ru5 C13' 29.0(18) . . . . ?
Ru3 Ru4 Ru5 C13' 134.3(18) . . . . ?
Pt1 Ru4 Ru5 C13' 83.2(18) . . . . ?
C10 Ru4 Ru5 C15 39.5(5) . . . . ?
C11 Ru4 Ru5 C15 -54.2(5) . . . . ?
C12 Ru4 Ru5 C15 -159.0(8) . . . . ?
C100 Ru4 Ru5 C15 160.9(5) . . . . ?
Ru1 Ru4 Ru5 C15 109.5(3) . . . . ?
Ru3 Ru4 Ru5 C15 -145.2(3) . . . . ?
Pt1 Ru4 Ru5 C15 163.7(3) . . . . ?
C10 Ru4 Ru5 C100 -121.5(5) . . . . ?
C11 Ru4 Ru5 C100 144.8(5) . . . . ?
C12 Ru4 Ru5 C100 40.1(8) . . . . ?
Ru1 Ru4 Ru5 C100 -51.5(3) . . . . ?
Ru3 Ru4 Ru5 C100 53.9(3) . . . . ?
Pt1 Ru4 Ru5 C100 2.7(3) . . . . ?
C10 Ru4 Ru5 Ru2 -121.9(3) . . . . ?
C11 Ru4 Ru5 Ru2 144.4(3) . . . . ?
C12 Ru4 Ru5 Ru2 39.7(8) . . . . ?
C100 Ru4 Ru5 Ru2 -0.4(3) . . . . ?
Ru1 Ru4 Ru5 Ru2 -51.87(3) . . . . ?
Ru3 Ru4 Ru5 Ru2 53.47(3) . . . . ?
Pt1 Ru4 Ru5 Ru2 2.34(3) . . . . ?
C10 Ru4 Ru5 Ru1 -70.0(3) . . . . ?
C11 Ru4 Ru5 Ru1 -163.7(3) . . . . ?
C12 Ru4 Ru5 Ru1 91.5(8) . . . . ?
C100 Ru4 Ru5 Ru1 51.5(3) . . . . ?
Ru3 Ru4 Ru5 Ru1 105.34(3) . . . . ?
Pt1 Ru4 Ru5 Ru1 54.21(2) . . . . ?
C10 Ru4 Ru5 Ru3 -175.4(3) . . . . ?
C11 Ru4 Ru5 Ru3 90.9(3) . . . . ?
C12 Ru4 Ru5 Ru3 -13.8(8) . . . . ?
C100 Ru4 Ru5 Ru3 -53.9(3) . . . . ?
Ru1 Ru4 Ru5 Ru3 -105.34(3) . . . . ?
Pt1 Ru4 Ru5 Ru3 -51.13(2) . . . . ?
C3 Ru1 Ru5 C13 17.5(10) . . . . ?
C1 Ru1 Ru5 C13 -169.6(11) . . . . ?
C2 Ru1 Ru5 C13 -74.7(10) . . . . ?
C100 Ru1 Ru5 C13 123.8(10) . . . . ?
Ru4 Ru1 Ru5 C13 -178.6(9) . . . . ?
Ru2 Ru1 Ru5 C13 65.9(9) . . . . ?
Pt1 Ru1 Ru5 C13 121.9(9) . . . . ?
C3 Ru1 Ru5 C14 -113.0(7) . . . . ?
C1 Ru1 Ru5 C14 59.9(9) . . . . ?
C2 Ru1 Ru5 C14 154.8(7) . . . . ?
C100 Ru1 Ru5 C14 -6.7(8) . . . . ?
Ru4 Ru1 Ru5 C14 50.9(7) . . . . ?
Ru2 Ru1 Ru5 C14 -64.6(7) . . . . ?
Pt1 Ru1 Ru5 C14 -8.6(7) . . . . ?
C3 Ru1 Ru5 C13' 26.1(8) . . . . ?
C1 Ru1 Ru5 C13' -161.0(9) . . . . ?
C2 Ru1 Ru5 C13' -66.1(7) . . . . ?
C100 Ru1 Ru5 C13' 132.4(8) . . . . ?
Ru4 Ru1 Ru5 C13' -170.0(7) . . . . ?
Ru2 Ru1 Ru5 C13' 74.6(7) . . . . ?
Pt1 Ru1 Ru5 C13' 130.5(7) . . . . ?
C3 Ru1 Ru5 C15 122.1(5) . . . . ?
C1 Ru1 Ru5 C15 -64.9(6) . . . . ?
C2 Ru1 Ru5 C15 29.9(4) . . . . ?
C100 Ru1 Ru5 C15 -131.6(5) . . . . ?
Ru4 Ru1 Ru5 C15 -74.0(3) . . . . ?
Ru2 Ru1 Ru5 C15 170.6(3) . . . . ?
Pt1 Ru1 Ru5 C15 -133.5(3) . . . . ?
C3 Ru1 Ru5 C100 -106.3(5) . . . . ?
C1 Ru1 Ru5 C100 66.7(6) . . . . ?
C2 Ru1 Ru5 C100 161.6(4) . . . . ?
Ru4 Ru1 Ru5 C100 57.6(3) . . . . ?
Ru2 Ru1 Ru5 C100 -57.8(3) . . . . ?
Pt1 Ru1 Ru5 C100 -1.9(3) . . . . ?
C3 Ru1 Ru5 Ru2 -48.5(3) . . . . ?
C1 Ru1 Ru5 Ru2 124.5(5) . . . . ?
C2 Ru1 Ru5 Ru2 -140.6(3) . . . . ?
C100 Ru1 Ru5 Ru2 57.8(3) . . . . ?
Ru4 Ru1 Ru5 Ru2 115.45(3) . . . . ?
Pt1 Ru1 Ru5 Ru2 55.95(2) . . . . ?
C3 Ru1 Ru5 Ru4 -163.9(3) . . . . ?
C1 Ru1 Ru5 Ru4 9.0(5) . . . . ?
C2 Ru1 Ru5 Ru4 103.9(3) . . . . ?
C100 Ru1 Ru5 Ru4 -57.6(3) . . . . ?
Ru2 Ru1 Ru5 Ru4 -115.45(3) . . . . ?
Pt1 Ru1 Ru5 Ru4 -59.50(2) . . . . ?
C3 Ru1 Ru5 Ru3 -106.9(3) . . . . ?
C1 Ru1 Ru5 Ru3 66.0(5) . . . . ?
C2 Ru1 Ru5 Ru3 160.9(3) . . . . ?
C100 Ru1 Ru5 Ru3 -0.6(3) . . . . ?
Ru4 Ru1 Ru5 Ru3 56.99(2) . . . . ?
Ru2 Ru1 Ru5 Ru3 -58.46(2) . . . . ?
Pt1 Ru1 Ru5 Ru3 -2.51(2) . . . . ?
C8 Ru3 Ru5 C13 117.8(11) . . . . ?
C7 Ru3 Ru5 C13 15.7(11) . . . . ?
C9 Ru3 Ru5 C13 -117.2(11) . . . . ?
C100 Ru3 Ru5 C13 -115.1(11) . . . . ?
Pt1 Ru3 Ru5 C13 -113.1(10) . . . . ?
Ru4 Ru3 Ru5 C13 -172.3(10) . . . . ?
Ru2 Ru3 Ru5 C13 -58.2(10) . . . . ?
C8 Ru3 Ru5 C14 50.3(5) . . . . ?
C7 Ru3 Ru5 C14 -51.8(5) . . . . ?
C9 Ru3 Ru5 C14 175.3(5) . . . . ?
C100 Ru3 Ru5 C14 177.4(5) . . . . ?
Pt1 Ru3 Ru5 C14 179.4(3) . . . . ?
Ru4 Ru3 Ru5 C14 120.2(3) . . . . ?
Ru2 Ru3 Ru5 C14 -125.7(3) . . . . ?
C8 Ru3 Ru5 C13' 130.1(10) . . . . ?
C7 Ru3 Ru5 C13' 28.0(10) . . . . ?
C9 Ru3 Ru5 C13' -104.9(10) . . . . ?
C100 Ru3 Ru5 C13' -102.8(10) . . . . ?
Pt1 Ru3 Ru5 C13' -100.8(10) . . . . ?
Ru4 Ru3 Ru5 C13' -160.0(10) . . . . ?
Ru2 Ru3 Ru5 C13' -45.9(10) . . . . ?
C8 Ru3 Ru5 C15 -21.7(5) . . . . ?
C7 Ru3 Ru5 C15 -123.8(6) . . . . ?
C9 Ru3 Ru5 C15 103.3(6) . . . . ?
C100 Ru3 Ru5 C15 105.4(6) . . . . ?
Pt1 Ru3 Ru5 C15 107.4(4) . . . . ?
Ru4 Ru3 Ru5 C15 48.2(4) . . . . ?
Ru2 Ru3 Ru5 C15 162.3(4) . . . . ?
C8 Ru3 Ru5 C100 -127.1(5) . . . . ?
C7 Ru3 Ru5 C100 130.8(5) . . . . ?
C9 Ru3 Ru5 C100 -2.1(4) . . . . ?
Pt1 Ru3 Ru5 C100 2.0(3) . . . . ?
Ru4 Ru3 Ru5 C100 -57.2(3) . . . . ?
Ru2 Ru3 Ru5 C100 56.9(3) . . . . ?
C8 Ru3 Ru5 Ru2 176.0(3) . . . . ?
C7 Ru3 Ru5 Ru2 73.9(3) . . . . ?
C9 Ru3 Ru5 Ru2 -59.0(3) . . . . ?
C100 Ru3 Ru5 Ru2 -56.9(3) . . . . ?
Pt1 Ru3 Ru5 Ru2 -54.91(2) . . . . ?
Ru4 Ru3 Ru5 Ru2 -114.10(3) . . . . ?
C8 Ru3 Ru5 Ru4 -69.9(3) . . . . ?
C7 Ru3 Ru5 Ru4 -172.0(3) . . . . ?
C9 Ru3 Ru5 Ru4 55.1(3) . . . . ?
C100 Ru3 Ru5 Ru4 57.2(3) . . . . ?
Pt1 Ru3 Ru5 Ru4 59.19(2) . . . . ?
Ru2 Ru3 Ru5 Ru4 114.10(3) . . . . ?
C8 Ru3 Ru5 Ru1 -126.5(3) . . . . ?
C7 Ru3 Ru5 Ru1 131.4(3) . . . . ?
C9 Ru3 Ru5 Ru1 -1.5(3) . . . . ?
C100 Ru3 Ru5 Ru1 0.6(3) . . . . ?
Pt1 Ru3 Ru5 Ru1 2.60(2) . . . . ?
Ru4 Ru3 Ru5 Ru1 -56.59(3) . . . . ?
Ru2 Ru3 Ru5 Ru1 57.51(2) . . . . ?
C8 Ru3 Pt1 C9 -55.6(5) . . . . ?
C7 Ru3 Pt1 C9 59.7(5) . . . . ?
C100 Ru3 Pt1 C9 -174.4(5) . . . . ?
Ru4 Ru3 Pt1 C9 -123.5(3) . . . . ?
Ru2 Ru3 Pt1 C9 132.9(3) . . . . ?
Ru5 Ru3 Pt1 C9 -176.3(3) . . . . ?
C8 Ru3 Pt1 C100 118.8(5) . . . . ?
C7 Ru3 Pt1 C100 -125.9(5) . . . . ?
C9 Ru3 Pt1 C100 174.4(5) . . . . ?
Ru4 Ru3 Pt1 C100 50.9(3) . . . . ?
Ru2 Ru3 Pt1 C100 -52.7(3) . . . . ?
Ru5 Ru3 Pt1 C100 -1.9(3) . . . . ?
C8 Ru3 Pt1 P1 -59.2(4) . . . . ?
C7 Ru3 Pt1 P1 56.1(4) . . . . ?
C9 Ru3 Pt1 P1 -3.6(3) . . . . ?
C100 Ru3 Pt1 P1 -178.0(3) . . . . ?
Ru4 Ru3 Pt1 P1 -127.14(11) . . . . ?
Ru2 Ru3 Pt1 P1 129.22(11) . . . . ?
Ru5 Ru3 Pt1 P1 -179.96(11) . . . . ?
C8 Ru3 Pt1 Ru1 118.1(3) . . . . ?
C7 Ru3 Pt1 Ru1 -126.6(4) . . . . ?
C9 Ru3 Pt1 Ru1 173.7(3) . . . . ?
C100 Ru3 Pt1 Ru1 -0.7(3) . . . . ?
Ru4 Ru3 Pt1 Ru1 50.18(2) . . . . ?
Ru2 Ru3 Pt1 Ru1 -53.46(2) . . . . ?
Ru5 Ru3 Pt1 Ru1 -2.64(2) . . . . ?
C8 Ru3 Pt1 Ru2 171.6(3) . . . . ?
C7 Ru3 Pt1 Ru2 -73.1(4) . . . . ?
C9 Ru3 Pt1 Ru2 -132.9(3) . . . . ?
C100 Ru3 Pt1 Ru2 52.7(3) . . . . ?
Ru4 Ru3 Pt1 Ru2 103.64(3) . . . . ?
Ru5 Ru3 Pt1 Ru2 50.82(2) . . . . ?
C8 Ru3 Pt1 Ru4 67.9(3) . . . . ?
C7 Ru3 Pt1 Ru4 -176.8(4) . . . . ?
C9 Ru3 Pt1 Ru4 123.5(3) . . . . ?
C100 Ru3 Pt1 Ru4 -50.9(3) . . . . ?
Ru2 Ru3 Pt1 Ru4 -103.64(3) . . . . ?
Ru5 Ru3 Pt1 Ru4 -52.82(2) . . . . ?
C3 Ru1 Pt1 C9 132.7(4) . . . . ?
C1 Ru1 Pt1 C9 -139.1(4) . . . . ?
C2 Ru1 Pt1 C9 -59.2(11) . . . . ?
C100 Ru1 Pt1 C9 7.6(4) . . . . ?
Ru4 Ru1 Pt1 C9 -44.5(3) . . . . ?
Ru2 Ru1 Pt1 C9 62.1(3) . . . . ?
Ru5 Ru1 Pt1 C9 9.4(3) . . . . ?
C3 Ru1 Pt1 C100 125.1(4) . . . . ?
C1 Ru1 Pt1 C100 -146.7(4) . . . . ?
C2 Ru1 Pt1 C100 -66.8(11) . . . . ?
Ru4 Ru1 Pt1 C100 -52.1(3) . . . . ?
Ru2 Ru1 Pt1 C100 54.5(3) . . . . ?
Ru5 Ru1 Pt1 C100 1.9(3) . . . . ?
C3 Ru1 Pt1 P1 -55.7(3) . . . . ?
C1 Ru1 Pt1 P1 32.6(3) . . . . ?
C2 Ru1 Pt1 P1 112.4(11) . . . . ?
C100 Ru1 Pt1 P1 179.2(4) . . . . ?
Ru4 Ru1 Pt1 P1 127.10(7) . . . . ?
Ru2 Ru1 Pt1 P1 -126.29(7) . . . . ?
Ru5 Ru1 Pt1 P1 -178.92(7) . . . . ?
C3 Ru1 Pt1 Ru3 125.9(3) . . . . ?
C1 Ru1 Pt1 Ru3 -145.9(3) . . . . ?
C2 Ru1 Pt1 Ru3 -66.0(11) . . . . ?
C100 Ru1 Pt1 Ru3 0.8(3) . . . . ?
Ru4 Ru1 Pt1 Ru3 -51.34(2) . . . . ?
Ru2 Ru1 Pt1 Ru3 55.27(2) . . . . ?
Ru5 Ru1 Pt1 Ru3 2.64(2) . . . . ?
C3 Ru1 Pt1 Ru2 70.6(3) . . . . ?
C1 Ru1 Pt1 Ru2 158.9(3) . . . . ?
C2 Ru1 Pt1 Ru2 -121.3(11) . . . . ?
C100 Ru1 Pt1 Ru2 -54.5(3) . . . . ?
Ru4 Ru1 Pt1 Ru2 -106.61(3) . . . . ?
Ru5 Ru1 Pt1 Ru2 -52.63(2) . . . . ?
C3 Ru1 Pt1 Ru4 177.2(3) . . . . ?
C1 Ru1 Pt1 Ru4 -94.5(3) . . . . ?
C2 Ru1 Pt1 Ru4 -14.7(11) . . . . ?
C100 Ru1 Pt1 Ru4 52.1(3) . . . . ?
Ru2 Ru1 Pt1 Ru4 106.61(3) . . . . ?
Ru5 Ru1 Pt1 Ru4 53.98(2) . . . . ?
C5 Ru2 Pt1 C9 172.4(5) . . . . ?
C4 Ru2 Pt1 C9 17.9(4) . . . . ?
C6 Ru2 Pt1 C9 94.9(4) . . . . ?
C100 Ru2 Pt1 C9 -89.8(4) . . . . ?
Ru5 Ru2 Pt1 C9 -86.8(2) . . . . ?
Ru1 Ru2 Pt1 C9 -143.0(2) . . . . ?
Ru3 Ru2 Pt1 C9 -32.5(2) . . . . ?
C5 Ru2 Pt1 C100 -97.8(6) . . . . ?
C4 Ru2 Pt1 C100 107.7(5) . . . . ?
C6 Ru2 Pt1 C100 -175.3(5) . . . . ?
Ru5 Ru2 Pt1 C100 3.0(4) . . . . ?
Ru1 Ru2 Pt1 C100 -53.2(4) . . . . ?
Ru3 Ru2 Pt1 C100 57.3(4) . . . . ?
C5 Ru2 Pt1 P1 57.9(4) . . . . ?
C4 Ru2 Pt1 P1 -96.6(4) . . . . ?
C6 Ru2 Pt1 P1 -19.6(3) . . . . ?
C100 Ru2 Pt1 P1 155.8(4) . . . . ?
Ru5 Ru2 Pt1 P1 158.78(8) . . . . ?
Ru1 Ru2 Pt1 P1 102.61(8) . . . . ?
Ru3 Ru2 Pt1 P1 -146.95(8) . . . . ?
C5 Ru2 Pt1 Ru3 -155.1(4) . . . . ?
C4 Ru2 Pt1 Ru3 50.4(4) . . . . ?
C6 Ru2 Pt1 Ru3 127.4(3) . . . . ?
C100 Ru2 Pt1 Ru3 -57.3(4) . . . . ?
Ru5 Ru2 Pt1 Ru3 -54.27(3) . . . . ?
Ru1 Ru2 Pt1 Ru3 -110.44(3) . . . . ?
C5 Ru2 Pt1 Ru1 -44.7(4) . . . . ?
C4 Ru2 Pt1 Ru1 160.8(4) . . . . ?
C6 Ru2 Pt1 Ru1 -122.2(3) . . . . ?
C100 Ru2 Pt1 Ru1 53.2(4) . . . . ?
Ru5 Ru2 Pt1 Ru1 56.17(2) . . . . ?
Ru3 Ru2 Pt1 Ru1 110.44(3) . . . . ?
C5 Ru2 Pt1 Ru4 -98.6(4) . . . . ?
C4 Ru2 Pt1 Ru4 106.9(4) . . . . ?
C6 Ru2 Pt1 Ru4 -176.1(3) . . . . ?
C100 Ru2 Pt1 Ru4 -0.8(4) . . . . ?
Ru5 Ru2 Pt1 Ru4 2.21(2) . . . . ?
Ru1 Ru2 Pt1 Ru4 -53.96(2) . . . . ?
Ru3 Ru2 Pt1 Ru4 56.48(2) . . . . ?
C10 Ru4 Pt1 C9 -155.9(4) . . . . ?
C11 Ru4 Pt1 C9 1.0(6) . . . . ?
C12 Ru4 Pt1 C9 -72.1(4) . . . . ?
C100 Ru4 Pt1 C9 97.0(4) . . . . ?
Ru5 Ru4 Pt1 C9 93.9(2) . . . . ?
Ru1 Ru4 Pt1 C9 151.6(2) . . . . ?
Ru3 Ru4 Pt1 C9 37.4(2) . . . . ?
C10 Ru4 Pt1 C100 107.1(5) . . . . ?
C11 Ru4 Pt1 C100 -96.0(6) . . . . ?
C12 Ru4 Pt1 C100 -169.1(5) . . . . ?
Ru5 Ru4 Pt1 C100 -3.1(4) . . . . ?
Ru1 Ru4 Pt1 C100 54.6(4) . . . . ?
Ru3 Ru4 Pt1 C100 -59.5(4) . . . . ?
C10 Ru4 Pt1 P1 -48.2(4) . . . . ?
C11 Ru4 Pt1 P1 108.7(5) . . . . ?
C12 Ru4 Pt1 P1 35.7(3) . . . . ?
C100 Ru4 Pt1 P1 -155.3(4) . . . . ?
Ru5 Ru4 Pt1 P1 -158.34(8) . . . . ?
Ru1 Ru4 Pt1 P1 -100.67(8) . . . . ?
Ru3 Ru4 Pt1 P1 145.17(8) . . . . ?
C10 Ru4 Pt1 Ru3 166.6(3) . . . . ?
C11 Ru4 Pt1 Ru3 -36.4(5) . . . . ?
C12 Ru4 Pt1 Ru3 -109.5(3) . . . . ?
C100 Ru4 Pt1 Ru3 59.5(4) . . . . ?
Ru5 Ru4 Pt1 Ru3 56.49(3) . . . . ?
Ru1 Ru4 Pt1 Ru3 114.16(3) . . . . ?
C10 Ru4 Pt1 Ru1 52.5(3) . . . . ?
C11 Ru4 Pt1 Ru1 -150.6(5) . . . . ?
C12 Ru4 Pt1 Ru1 136.3(3) . . . . ?
C100 Ru4 Pt1 Ru1 -54.6(4) . . . . ?
Ru5 Ru4 Pt1 Ru1 -57.67(2) . . . . ?
Ru3 Ru4 Pt1 Ru1 -114.16(3) . . . . ?
C10 Ru4 Pt1 Ru2 107.9(3) . . . . ?
C11 Ru4 Pt1 Ru2 -95.1(5) . . . . ?
C12 Ru4 Pt1 Ru2 -168.2(3) . . . . ?
C100 Ru4 Pt1 Ru2 0.8(4) . . . . ?
Ru5 Ru4 Pt1 Ru2 -2.21(2) . . . . ?
Ru1 Ru4 Pt1 Ru2 55.46(2) . . . . ?
Ru3 Ru4 Pt1 Ru2 -58.70(2) . . . . ?
C9 Pt1 P1 C16 -173.2(4) . . . . ?
C100 Pt1 P1 C16 14.4(9) . . . . ?
Ru3 Pt1 P1 C16 -170.5(3) . . . . ?
Ru1 Pt1 P1 C16 12.6(3) . . . . ?
Ru2 Pt1 P1 C16 -61.4(3) . . . . ?
Ru4 Pt1 P1 C16 84.5(3) . . . . ?
C9 Pt1 P1 C28 67.1(4) . . . . ?
C100 Pt1 P1 C28 -105.3(9) . . . . ?
Ru3 Pt1 P1 C28 69.8(3) . . . . ?
Ru1 Pt1 P1 C28 -107.1(3) . . . . ?
Ru2 Pt1 P1 C28 178.9(3) . . . . ?
Ru4 Pt1 P1 C28 -35.2(3) . . . . ?
C9 Pt1 P1 C22 -54.9(4) . . . . ?
C100 Pt1 P1 C22 132.7(9) . . . . ?
Ru3 Pt1 P1 C22 -52.1(3) . . . . ?
Ru1 Pt1 P1 C22 130.9(3) . . . . ?
Ru2 Pt1 P1 C22 56.9(3) . . . . ?
Ru4 Pt1 P1 C22 -157.2(3) . . . . ?
C3 Ru1 C1 O1 -55(11) . . . . ?
C2 Ru1 C1 O1 41(11) . . . . ?
C100 Ru1 C1 O1 177(100) . . . . ?
Ru4 Ru1 C1 O1 139(11) . . . . ?
Ru2 Ru1 C1 O1 -130(11) . . . . ?
Pt1 Ru1 C1 O1 -157(11) . . . . ?
Ru5 Ru1 C1 O1 131(11) . . . . ?
C3 Ru1 C2 O2 131(15) . . . . ?
C1 Ru1 C2 O2 39(15) . . . . ?
C100 Ru1 C2 O2 -91(15) . . . . ?
Ru4 Ru1 C2 O2 -51(15) . . . . ?
Ru2 Ru1 C2 O2 -149(15) . . . . ?
Pt1 Ru1 C2 O2 -38(16) . . . . ?
Ru5 Ru1 C2 O2 -107(15) . . . . ?
C1 Ru1 C3 O3 -12(7) . . . . ?
C2 Ru1 C3 O3 -110(7) . . . . ?
C100 Ru1 C3 O3 110(7) . . . . ?
Ru4 Ru1 C3 O3 77(8) . . . . ?
Ru2 Ru1 C3 O3 124(7) . . . . ?
Pt1 Ru1 C3 O3 66(7) . . . . ?
Ru5 Ru1 C3 O3 164(7) . . . . ?
C5 Ru2 C4 O4 -39(11) . . . . ?
C6 Ru2 C4 O4 57(11) . . . . ?
C100 Ru2 C4 O4 -179(100) . . . . ?
Ru5 Ru2 C4 O4 -136(11) . . . . ?
Ru1 Ru2 C4 O4 -126(11) . . . . ?
Ru3 Ru2 C4 O4 164(11) . . . . ?
Pt1 Ru2 C4 O4 124(11) . . . . ?
C4 Ru2 C5 O5 -23(14) . . . . ?
C6 Ru2 C5 O5 -115(14) . . . . ?
C100 Ru2 C5 O5 119(14) . . . . ?
Ru5 Ru2 C5 O5 78(14) . . . . ?
Ru1 Ru2 C5 O5 140(14) . . . . ?
Ru3 Ru2 C5 O5 59(14) . . . . ?
Pt1 Ru2 C5 O5 177(100) . . . . ?
C5 Ru2 C6 O6 60(6) . . . . ?
C4 Ru2 C6 O6 -31(6) . . . . ?
C100 Ru2 C6 O6 -165(5) . . . . ?
Ru5 Ru2 C6 O6 -167(5) . . . . ?
Ru1 Ru2 C6 O6 150(6) . . . . ?
Ru3 Ru2 C6 O6 -117(6) . . . . ?
Pt1 Ru2 C6 O6 -161(6) . . . . ?
C8 Ru3 C7 O7 -10(14) . . . . ?
C9 Ru3 C7 O7 -103(14) . . . . ?
C100 Ru3 C7 O7 158(14) . . . . ?
Pt1 Ru3 C7 O7 -142(14) . . . . ?
Ru4 Ru3 C7 O7 57(15) . . . . ?
Ru2 Ru3 C7 O7 160(14) . . . . ?
Ru5 Ru3 C7 O7 106(14) . . . . ?
C7 Ru3 C8 O8 38(16) . . . . ?
C9 Ru3 C8 O8 132(16) . . . . ?
C100 Ru3 C8 O8 -131(15) . . . . ?
Pt1 Ru3 C8 O8 169(15) . . . . ?
Ru4 Ru3 C8 O8 -134(16) . . . . ?
Ru2 Ru3 C8 O8 -61(16) . . . . ?
Ru5 Ru3 C8 O8 -81(16) . . . . ?
C8 Ru3 C9 O9 -41.2(10) . . . . ?
C7 Ru3 C9 O9 48.4(11) . . . . ?
C100 Ru3 C9 O9 -174.0(10) . . . . ?
Pt1 Ru3 C9 O9 -178.1(12) . . . . ?
Ru4 Ru3 C9 O9 -128.5(10) . . . . ?
Ru2 Ru3 C9 O9 141.0(10) . . . . ?
Ru5 Ru3 C9 O9 -172.6(8) . . . . ?
C8 Ru3 C9 Pt1 137.0(3) . . . . ?
C7 Ru3 C9 Pt1 -133.4(4) . . . . ?
C100 Ru3 C9 Pt1 4.1(3) . . . . ?
Ru4 Ru3 C9 Pt1 49.6(2) . . . . ?
Ru2 Ru3 C9 Pt1 -40.9(2) . . . . ?
Ru5 Ru3 C9 Pt1 5.6(5) . . . . ?
C100 Pt1 C9 O9 174.2(9) . . . . ?
P1 Pt1 C9 O9 -3.6(9) . . . . ?
Ru3 Pt1 C9 O9 178.3(11) . . . . ?
Ru1 Pt1 C9 O9 169.0(7) . . . . ?
Ru2 Pt1 C9 O9 -141.4(9) . . . . ?
Ru4 Pt1 C9 O9 132.8(9) . . . . ?
C100 Pt1 C9 Ru3 -4.1(3) . . . . ?
P1 Pt1 C9 Ru3 178.11(17) . . . . ?
Ru1 Pt1 C9 Ru3 -9.3(4) . . . . ?
Ru2 Pt1 C9 Ru3 40.3(2) . . . . ?
Ru4 Pt1 C9 Ru3 -45.5(2) . . . . ?
C11 Ru4 C10 O10 -96(32) . . . . ?
C12 Ru4 C10 O10 -2(32) . . . . ?
C100 Ru4 C10 O10 121(32) . . . . ?
Ru5 Ru4 C10 O10 171(100) . . . . ?
Ru1 Ru4 C10 O10 113(32) . . . . ?
Ru3 Ru4 C10 O10 149(31) . . . . ?
Pt1 Ru4 C10 O10 71(32) . . . . ?
C10 Ru4 C11 O11 -32(13) . . . . ?
C12 Ru4 C11 O11 -126(13) . . . . ?
C100 Ru4 C11 O11 109(13) . . . . ?
Ru5 Ru4 C11 O11 76(13) . . . . ?
Ru1 Ru4 C11 O11 45(13) . . . . ?
Ru3 Ru4 C11 O11 138(13) . . . . ?
Pt1 Ru4 C11 O11 167(13) . . . . ?
C10 Ru4 C12 O12 -75(7) . . . . ?
C11 Ru4 C12 O12 18(7) . . . . ?
C100 Ru4 C12 O12 154(7) . . . . ?
Ru5 Ru4 C12 O12 122(7) . . . . ?
Ru1 Ru4 C12 O12 -158(7) . . . . ?
Ru3 Ru4 C12 O12 110(7) . . . . ?
Pt1 Ru4 C12 O12 162(7) . . . . ?
C13 Ru5 C14 O14 56(4) . . . . ?
C13' Ru5 C14 O14 52(4) . . . . ?
C15 Ru5 C14 O14 -41(4) . . . . ?
C100 Ru5 C14 O14 -173(4) . . . . ?
Ru2 Ru5 C14 O14 137(4) . . . . ?
Ru4 Ru5 C14 O14 -125(4) . . . . ?
Ru1 Ru5 C14 O14 -168(4) . . . . ?
Ru3 Ru5 C14 O14 -175(4) . . . . ?
C13 Ru5 C15 O15 -32(17) . . . . ?
C14 Ru5 C15 O15 55(17) . . . . ?
C13' Ru5 C15 O15 -45(17) . . . . ?
C100 Ru5 C15 O15 173(17) . . . . ?
Ru2 Ru5 C15 O15 -122(17) . . . . ?
Ru4 Ru5 C15 O15 155(17) . . . . ?
Ru1 Ru5 C15 O15 -148(17) . . . . ?
Ru3 Ru5 C15 O15 115(17) . . . . ?
C28 P1 C16 C17 -2.9(9) . . . . ?
C22 P1 C16 C17 105.2(8) . . . . ?
Pt1 P1 C16 C17 -127.6(8) . . . . ?
C28 P1 C16 C21 177.8(7) . . . . ?
C22 P1 C16 C21 -74.1(8) . . . . ?
Pt1 P1 C16 C21 53.1(8) . . . . ?
C21 C16 C17 C18 -1.7(15) . . . . ?
P1 C16 C17 C18 179.0(8) . . . . ?
C16 C17 C18 C19 1.7(17) . . . . ?
C17 C18 C19 C20 -1.7(18) . . . . ?
C18 C19 C20 C21 1.7(17) . . . . ?
C19 C20 C21 C16 -1.8(16) . . . . ?
C17 C16 C21 C20 1.7(14) . . . . ?
P1 C16 C21 C20 -179.0(8) . . . . ?
C16 P1 C22 C23 142.5(7) . . . . ?
C28 P1 C22 C23 -108.4(8) . . . . ?
Pt1 P1 C22 C23 18.7(8) . . . . ?
C16 P1 C22 C27 -38.1(9) . . . . ?
C28 P1 C22 C27 71.0(9) . . . . ?
Pt1 P1 C22 C27 -162.0(7) . . . . ?
C27 C22 C23 C24 -2.1(14) . . . . ?
P1 C22 C23 C24 177.2(7) . . . . ?
C22 C23 C24 C25 0.8(14) . . . . ?
C23 C24 C25 C26 0.4(17) . . . . ?
C24 C25 C26 C27 -0.2(19) . . . . ?
C25 C26 C27 C22 -1.2(19) . . . . ?
C23 C22 C27 C26 2.3(17) . . . . ?
P1 C22 C27 C26 -177.0(10) . . . . ?
C16 P1 C28 C29 -63.5(8) . . . . ?
C22 P1 C28 C29 -170.2(8) . . . . ?
Pt1 P1 C28 C29 60.4(8) . . . . ?
C16 P1 C28 C33 117.3(9) . . . . ?
C22 P1 C28 C33 10.5(10) . . . . ?
Pt1 P1 C28 C33 -118.9(8) . . . . ?
C33 C28 C29 C30 0.4(15) . . . . ?
P1 C28 C29 C30 -178.9(8) . . . . ?
C28 C29 C30 C31 -0.9(17) . . . . ?
C29 C30 C31 C32 1.4(18) . . . . ?
C30 C31 C32 C33 -1.4(18) . . . . ?
C29 C28 C33 C32 -0.3(15) . . . . ?
P1 C28 C33 C32 179.0(8) . . . . ?
C31 C32 C33 C28 0.8(17) . . . . ?
C3 Ru1 C100 Pt1 -72.8(5) . . . . ?
C1 Ru1 C100 Pt1 36.8(5) . . . . ?
C2 Ru1 C100 Pt1 159.8(4) . . . . ?
Ru4 Ru1 C100 Pt1 96.9(4) . . . . ?
Ru2 Ru1 C100 Pt1 -92.1(4) . . . . ?
Ru5 Ru1 C100 Pt1 -177.4(5) . . . . ?
C3 Ru1 C100 Ru4 -169.7(3) . . . . ?
C1 Ru1 C100 Ru4 -60.1(5) . . . . ?
C2 Ru1 C100 Ru4 62.8(5) . . . . ?
Ru2 Ru1 C100 Ru4 171.0(6) . . . . ?
Pt1 Ru1 C100 Ru4 -96.9(4) . . . . ?
Ru5 Ru1 C100 Ru4 85.7(4) . . . . ?
C3 Ru1 C100 Ru3 -91(9) . . . . ?
C1 Ru1 C100 Ru3 18(9) . . . . ?
C2 Ru1 C100 Ru3 141(9) . . . . ?
Ru4 Ru1 C100 Ru3 78(9) . . . . ?
Ru2 Ru1 C100 Ru3 -111(9) . . . . ?
Pt1 Ru1 C100 Ru3 -19(8) . . . . ?
Ru5 Ru1 C100 Ru3 164(9) . . . . ?
C3 Ru1 C100 Ru2 19.3(6) . . . . ?
C1 Ru1 C100 Ru2 128.9(4) . . . . ?
C2 Ru1 C100 Ru2 -108.2(4) . . . . ?
Ru4 Ru1 C100 Ru2 -171.0(6) . . . . ?
Pt1 Ru1 C100 Ru2 92.1(4) . . . . ?
Ru5 Ru1 C100 Ru2 -85.3(4) . . . . ?
C3 Ru1 C100 Ru5 104.5(4) . . . . ?
C1 Ru1 C100 Ru5 -145.8(4) . . . . ?
C2 Ru1 C100 Ru5 -22.9(5) . . . . ?
Ru4 Ru1 C100 Ru5 -85.7(4) . . . . ?
Ru2 Ru1 C100 Ru5 85.3(4) . . . . ?
Pt1 Ru1 C100 Ru5 177.4(5) . . . . ?
C9 Pt1 C100 Ru1 -174.9(3) . . . . ?
P1 Pt1 C100 Ru1 -2.3(10) . . . . ?
Ru3 Pt1 C100 Ru1 -178.9(5) . . . . ?
Ru2 Pt1 C100 Ru1 90.7(4) . . . . ?
Ru4 Pt1 C100 Ru1 -90.5(4) . . . . ?
C9 Pt1 C100 Ru4 -84.4(4) . . . . ?
P1 Pt1 C100 Ru4 88.2(9) . . . . ?
Ru3 Pt1 C100 Ru4 -88.5(4) . . . . ?
Ru1 Pt1 C100 Ru4 90.5(4) . . . . ?
Ru2 Pt1 C100 Ru4 -178.8(6) . . . . ?
C9 Pt1 C100 Ru3 4.1(3) . . . . ?
P1 Pt1 C100 Ru3 176.6(6) . . . . ?
Ru1 Pt1 C100 Ru3 178.9(5) . . . . ?
Ru2 Pt1 C100 Ru3 -90.3(3) . . . . ?
Ru4 Pt1 C100 Ru3 88.5(4) . . . . ?
C9 Pt1 C100 Ru2 94.4(3) . . . . ?
P1 Pt1 C100 Ru2 -93.0(8) . . . . ?
Ru3 Pt1 C100 Ru2 90.3(3) . . . . ?
Ru1 Pt1 C100 Ru2 -90.7(4) . . . . ?
Ru4 Pt1 C100 Ru2 178.8(6) . . . . ?
C9 Pt1 C100 Ru5 38(6) . . . . ?
P1 Pt1 C100 Ru5 -150(5) . . . . ?
Ru3 Pt1 C100 Ru5 34(6) . . . . ?
Ru1 Pt1 C100 Ru5 -147(6) . . . . ?
Ru2 Pt1 C100 Ru5 -57(6) . . . . ?
Ru4 Pt1 C100 Ru5 122(6) . . . . ?
C10 Ru4 C100 Ru1 -10.6(6) . . . . ?
C11 Ru4 C100 Ru1 -140.6(5) . . . . ?
C12 Ru4 C100 Ru1 103.1(4) . . . . ?
Ru5 Ru4 C100 Ru1 -92.5(3) . . . . ?
Ru3 Ru4 C100 Ru1 176.8(6) . . . . ?
Pt1 Ru4 C100 Ru1 91.6(5) . . . . ?
C10 Ru4 C100 Pt1 -102.2(5) . . . . ?
C11 Ru4 C100 Pt1 127.8(5) . . . . ?
C12 Ru4 C100 Pt1 11.5(5) . . . . ?
Ru5 Ru4 C100 Pt1 175.8(5) . . . . ?
Ru1 Ru4 C100 Pt1 -91.6(5) . . . . ?
Ru3 Ru4 C100 Pt1 85.2(3) . . . . ?
C10 Ru4 C100 Ru3 172.6(4) . . . . ?
C11 Ru4 C100 Ru3 42.6(6) . . . . ?
C12 Ru4 C100 Ru3 -73.7(5) . . . . ?
Ru5 Ru4 C100 Ru3 90.7(4) . . . . ?
Ru1 Ru4 C100 Ru3 -176.8(6) . . . . ?
Pt1 Ru4 C100 Ru3 -85.2(3) . . . . ?
C10 Ru4 C100 Ru2 85(3) . . . . ?
C11 Ru4 C100 Ru2 -45(3) . . . . ?
C12 Ru4 C100 Ru2 -161(3) . . . . ?
Ru5 Ru4 C100 Ru2 4(3) . . . . ?
Ru1 Ru4 C100 Ru2 96(3) . . . . ?
Ru3 Ru4 C100 Ru2 -87(3) . . . . ?
Pt1 Ru4 C100 Ru2 -172(3) . . . . ?
C10 Ru4 C100 Ru5 81.9(5) . . . . ?
C11 Ru4 C100 Ru5 -48.1(6) . . . . ?
C12 Ru4 C100 Ru5 -164.3(3) . . . . ?
Ru1 Ru4 C100 Ru5 92.5(3) . . . . ?
Ru3 Ru4 C100 Ru5 -90.7(4) . . . . ?
Pt1 Ru4 C100 Ru5 -175.8(5) . . . . ?
C8 Ru3 C100 Ru1 -82(9) . . . . ?
C7 Ru3 C100 Ru1 114(8) . . . . ?
C9 Ru3 C100 Ru1 15(9) . . . . ?
Pt1 Ru3 C100 Ru1 19(8) . . . . ?
Ru4 Ru3 C100 Ru1 -78(9) . . . . ?
Ru2 Ru3 C100 Ru1 111(9) . . . . ?
Ru5 Ru3 C100 Ru1 -164(9) . . . . ?
C8 Ru3 C100 Pt1 -101.0(5) . . . . ?
C7 Ru3 C100 Pt1 95.4(6) . . . . ?
C9 Ru3 C100 Pt1 -4.1(3) . . . . ?
Ru4 Ru3 C100 Pt1 -97.0(4) . . . . ?
Ru2 Ru3 C100 Pt1 92.0(4) . . . . ?
Ru5 Ru3 C100 Pt1 177.3(4) . . . . ?
C8 Ru3 C100 Ru4 -4.0(7) . . . . ?
C7 Ru3 C100 Ru4 -167.6(5) . . . . ?
C9 Ru3 C100 Ru4 92.9(4) . . . . ?
Pt1 Ru3 C100 Ru4 97.0(4) . . . . ?
Ru2 Ru3 C100 Ru4 -171.0(6) . . . . ?
Ru5 Ru3 C100 Ru4 -85.7(4) . . . . ?
C8 Ru3 C100 Ru2 166.9(4) . . . . ?
C7 Ru3 C100 Ru2 3.4(7) . . . . ?
C9 Ru3 C100 Ru2 -96.1(4) . . . . ?
Pt1 Ru3 C100 Ru2 -92.0(4) . . . . ?
Ru4 Ru3 C100 Ru2 171.0(6) . . . . ?
Ru5 Ru3 C100 Ru2 85.3(4) . . . . ?
C8 Ru3 C100 Ru5 81.7(6) . . . . ?
C7 Ru3 C100 Ru5 -81.9(6) . . . . ?
C9 Ru3 C100 Ru5 178.6(3) . . . . ?
Pt1 Ru3 C100 Ru5 -177.3(4) . . . . ?
Ru4 Ru3 C100 Ru5 85.7(4) . . . . ?
Ru2 Ru3 C100 Ru5 -85.3(4) . . . . ?
C5 Ru2 C100 Ru1 31.9(6) . . . . ?
C4 Ru2 C100 Ru1 159.3(4) . . . . ?
C6 Ru2 C100 Ru1 -86.7(4) . . . . ?
Ru5 Ru2 C100 Ru1 92.5(3) . . . . ?
Ru3 Ru2 C100 Ru1 -176.9(6) . . . . ?
Pt1 Ru2 C100 Ru1 -91.6(4) . . . . ?
C5 Ru2 C100 Pt1 123.5(5) . . . . ?
C4 Ru2 C100 Pt1 -109.1(5) . . . . ?
C6 Ru2 C100 Pt1 4.9(5) . . . . ?
Ru5 Ru2 C100 Pt1 -175.9(5) . . . . ?
Ru1 Ru2 C100 Pt1 91.6(4) . . . . ?
Ru3 Ru2 C100 Pt1 -85.3(3) . . . . ?
C5 Ru2 C100 Ru4 -64(3) . . . . ?
C4 Ru2 C100 Ru4 63(3) . . . . ?
C6 Ru2 C100 Ru4 177(3) . . . . ?
Ru5 Ru2 C100 Ru4 -4(3) . . . . ?
Ru1 Ru2 C100 Ru4 -96(3) . . . . ?
Ru3 Ru2 C100 Ru4 87(3) . . . . ?
Pt1 Ru2 C100 Ru4 172(3) . . . . ?
C5 Ru2 C100 Ru3 -151.2(4) . . . . ?
C4 Ru2 C100 Ru3 -23.7(6) . . . . ?
C6 Ru2 C100 Ru3 90.2(4) . . . . ?
Ru5 Ru2 C100 Ru3 -90.6(4) . . . . ?
Ru1 Ru2 C100 Ru3 176.9(6) . . . . ?
Pt1 Ru2 C100 Ru3 85.3(3) . . . . ?
C5 Ru2 C100 Ru5 -60.6(6) . . . . ?
C4 Ru2 C100 Ru5 66.8(5) . . . . ?
C6 Ru2 C100 Ru5 -179.2(3) . . . . ?
Ru1 Ru2 C100 Ru5 -92.5(3) . . . . ?
Ru3 Ru2 C100 Ru5 90.6(4) . . . . ?
Pt1 Ru2 C100 Ru5 175.9(5) . . . . ?
C13 Ru5 C100 Ru1 -81.7(12) . . . . ?
C14 Ru5 C100 Ru1 176.6(4) . . . . ?
C13' Ru5 C100 Ru1 -64.3(10) . . . . ?
C15 Ru5 C100 Ru1 66.1(6) . . . . ?
Ru2 Ru5 C100 Ru1 -90.5(4) . . . . ?
Ru4 Ru5 C100 Ru1 90.1(3) . . . . ?
Ru3 Ru5 C100 Ru1 179.1(5) . . . . ?
C13 Ru5 C100 Pt1 66(6) . . . . ?
C14 Ru5 C100 Pt1 -36(6) . . . . ?
C13' Ru5 C100 Pt1 83(6) . . . . ?
C15 Ru5 C100 Pt1 -147(6) . . . . ?
Ru2 Ru5 C100 Pt1 57(6) . . . . ?
Ru4 Ru5 C100 Pt1 -123(6) . . . . ?
Ru1 Ru5 C100 Pt1 147(6) . . . . ?
Ru3 Ru5 C100 Pt1 -34(6) . . . . ?
C13 Ru5 C100 Ru4 -171.8(12) . . . . ?
C14 Ru5 C100 Ru4 86.5(4) . . . . ?
C13' Ru5 C100 Ru4 -154.4(9) . . . . ?
C15 Ru5 C100 Ru4 -24.0(6) . . . . ?
Ru2 Ru5 C100 Ru4 179.4(5) . . . . ?
Ru1 Ru5 C100 Ru4 -90.1(3) . . . . ?
Ru3 Ru5 C100 Ru4 89.0(3) . . . . ?
C13 Ru5 C100 Ru3 99.2(12) . . . . ?
C14 Ru5 C100 Ru3 -2.5(4) . . . . ?
C13' Ru5 C100 Ru3 116.6(10) . . . . ?
C15 Ru5 C100 Ru3 -113.0(5) . . . . ?
Ru2 Ru5 C100 Ru3 90.4(3) . . . . ?
Ru4 Ru5 C100 Ru3 -89.0(3) . . . . ?
Ru1 Ru5 C100 Ru3 -179.1(5) . . . . ?
C13 Ru5 C100 Ru2 8.7(13) . . . . ?
C14 Ru5 C100 Ru2 -92.9(4) . . . . ?
C13' Ru5 C100 Ru2 26.2(10) . . . . ?
C15 Ru5 C100 Ru2 156.5(4) . . . . ?
Ru4 Ru5 C100 Ru2 -179.4(5) . . . . ?
Ru1 Ru5 C100 Ru2 90.5(4) . . . . ?
Ru3 Ru5 C100 Ru2 -90.4(3) . . . . ?
C14 Ru5 C13 O13 -148(18) . . . . ?
C13' Ru5 C13 O13 16(14) . . . . ?
C15 Ru5 C13 O13 -55(18) . . . . ?
C100 Ru5 C13 O13 100(18) . . . . ?
Ru2 Ru5 C13 O13 106(18) . . . . ?
Ru4 Ru5 C13 O13 43(22) . . . . ?
Ru1 Ru5 C13 O13 53(18) . . . . ?
Ru3 Ru5 C13 O13 155(17) . . . . ?
C13 Ru5 C13' O13' -89(21) . . . . ?
C14 Ru5 C13' O13' -73(20) . . . . ?
C15 Ru5 C13' O13' 22(20) . . . . ?
C100 Ru5 C13' O13' 164(20) . . . . ?
Ru2 Ru5 C13' O13' -177(20) . . . . ?
Ru4 Ru5 C13' O13' 100(20) . . . . ?
Ru1 Ru5 C13' O13' 126(20) . . . . ?
Ru3 Ru5 C13' O13' -137(20) . . . . ?
